data_4084662
loop_
_publ_author_name
'Hiroi, Yuki'
'Komine, Nobuyuki'
'Komiya, Sanshiro'
'Hirano, Masafumi'

_publ_section_title
;
 Regio- and Enantioselective Linear Cross-Dimerizations between Conjugated
 Dienes and Acrylates Catalyzed by New Ru(0) Complexes
;
_journal_issue 22
_journal_name_full Organometallics
_journal_page_first 6604
_journal_paper_doi 10.1021/om500927z
_journal_volume 33
_journal_year 2014
_chemical_formula_moiety 'C27 H34 O5 Ru'
_chemical_formula_sum 'C27 H34 O5 Ru'
_chemical_formula_weight 539.63
_space_group_IT_number 4
_symmetry_cell_setting monoclinic
_symmetry_Int_Tables_number 4
_symmetry_space_group_name_Hall 'P 2yb'
_symmetry_space_group_name_H-M 'P 1 21 1'
_atom_sites_solution_hydrogens geom
_atom_sites_solution_primary direct
_atom_sites_solution_secondary difmap
_cell_angle_alpha 90.0000
_cell_angle_beta 90.371(3)
_cell_angle_gamma 90.0000
_cell_formula_units_Z 4
_cell_length_a 12.6975(6)
_cell_length_b 13.9407(8)
_cell_length_c 14.5234(6)
_cell_measurement_reflns_used 8719
_cell_measurement_temperature 200
_cell_measurement_theta_max 27.48
_cell_measurement_theta_min 3.16
_cell_volume 2570.8(2)
_computing_cell_refinement CrystalClear
_computing_data_collection 'CrystalClear (Rigaku Inc., 2007)'
_computing_data_reduction CrystalClear
_computing_molecular_graphics 'CrystalStructure 4.0'
_computing_publication_material 'CrystalStructure 4.0 (Rigaku, 2010)'
_computing_structure_refinement 'SHELXL97 (Sheldrick, 2008)'
_computing_structure_solution 'SIR92 (Altomare, et al., 1994)'
_diffrn_ambient_temperature 200
_diffrn_detector_area_resol_mean 7.314
_diffrn_measured_fraction_theta_full 0.993
_diffrn_measured_fraction_theta_max 0.993
_diffrn_measurement_device_type 'Rigaku Mercury70'
_diffrn_measurement_method \w
_diffrn_radiation_type 'Mo K\a'
_diffrn_radiation_wavelength 0.71075
_diffrn_reflns_av_R_equivalents 0.0191
_diffrn_reflns_limit_h_max 16
_diffrn_reflns_limit_h_min -10
_diffrn_reflns_limit_k_max 15
_diffrn_reflns_limit_k_min -18
_diffrn_reflns_limit_l_max 17
_diffrn_reflns_limit_l_min -18
_diffrn_reflns_number 20552
_diffrn_reflns_theta_full 27.46
_diffrn_reflns_theta_max 27.46
_diffrn_standards_number 0
_exptl_absorpt_coefficient_mu 0.643
_exptl_absorpt_correction_T_max 0.945
_exptl_absorpt_correction_T_min 0.913
_exptl_absorpt_correction_type numerical
_exptl_absorpt_process_details 'NUMABS (Rigaku, 1999)'
_exptl_crystal_colour yellow
_exptl_crystal_density_diffrn 1.394
_exptl_crystal_density_method 'not measured'
_exptl_crystal_description prism
_exptl_crystal_F_000 1120.00
_exptl_crystal_size_max 0.207
_exptl_crystal_size_mid 0.124
_exptl_crystal_size_min 0.088
_refine_diff_density_max 0.970
_refine_diff_density_min -0.510
_refine_ls_abs_structure_details 'Flack, H. D. (1983), Acta Cryst. A39, 876-881.  4894 Friedel Pairs'
_refine_ls_abs_structure_Flack -0.00(3)
_refine_ls_extinction_method none
_refine_ls_goodness_of_fit_ref 0.933
_refine_ls_hydrogen_treatment constr
_refine_ls_number_parameters 595
_refine_ls_number_reflns 10967
_refine_ls_number_restraints 1
_refine_ls_R_factor_gt 0.0384
_refine_ls_shift/su_max 0.002
_refine_ls_structure_factor_coef Fsqd
_refine_ls_weighting_details 'w = 1/[\s^2^(Fo^2^)+(0.0725P)^2^+1.7968P] where P=(Fo^2^+2Fc^2^)/3'
_refine_ls_weighting_scheme calc
_refine_ls_wR_factor_ref 0.1091
_reflns_number_gt 10287
_reflns_number_total 10967
_reflns_threshold_expression F^2^>2.0\s(F^2^)
_cod_data_source_file om500927z_si_002.cif
_cod_data_source_block HRI1197-1?(Compound_2f)
_cod_depositor_comments 'Adding full bibliography for 4084661--4084666.cif.'
_cod_original_cell_volume 2570.8(3)
_cod_database_code 4084662

loop_
_symmetry_equiv_pos_site_id
_symmetry_equiv_pos_as_xyz
1 +X,+Y,+Z
2 -X,1/2+Y,-Z

loop_
_atom_site_label
_atom_site_type_symbol
_atom_site_fract_x
_atom_site_fract_y
_atom_site_fract_z
_atom_site_U_iso_or_equiv
_atom_site_adp_type
_atom_site_occupancy
_atom_site_symmetry_multiplicity
_atom_site_calc_flag
_atom_site_refinement_flags
Ru1 Ru 0.26279(2) 0.747166(18) 0.50668(2) 0.02867(9) Uani 1.0 2 d .
Ru2 Ru 0.76311(2) 0.959940(18) 0.99455(2) 0.02802(8) Uani 1.0 2 d .
O1 O 0.5833(3) 0.8731(3) 0.6440(3) 0.0561(10) Uani 1.0 2 d .
O2 O 0.1887(3) 0.8337(2) 0.4092(2) 0.0360(7) Uani 1.0 2 d .
O3 O 0.1236(3) 0.7466(3) 0.5794(2) 0.0434(7) Uani 1.0 2 d .
O4 O 0.2942(3) 0.6388(2) 0.6019(3) 0.0394(7) Uani 1.0 2 d .
O5 O 0.1995(3) 0.6433(3) 0.4207(3) 0.0430(8) Uani 1.0 2 d .
O6 O 1.0841(3) 0.8341(3) 0.8590(3) 0.0534(9) Uani 1.0 2 d .
O7 O 0.6891(3) 0.8736(2) 1.0918(2) 0.0339(7) Uani 1.0 2 d .
O8 O 0.6238(3) 0.9628(3) 0.9200(2) 0.0364(6) Uani 1.0 2 d .
O9 O 0.7935(3) 1.0684(2) 0.8991(3) 0.0390(7) Uani 1.0 2 d .
O10 O 0.7006(3) 1.0616(2) 1.0819(3) 0.0411(8) Uani 1.0 2 d .
C1 C 0.4098(4) 0.8921(3) 0.4605(3) 0.0346(9) Uani 1.0 2 d .
C2 C 0.3393(4) 0.8848(3) 0.5478(3) 0.0307(8) Uani 1.0 2 d .
C3 C 0.3709(4) 0.8106(3) 0.6039(3) 0.0315(9) Uani 1.0 2 d .
C4 C 0.4671(4) 0.7553(4) 0.5715(3) 0.0350(9) Uani 1.0 2 d .
C5 C 0.4283(4) 0.7192(3) 0.4791(4) 0.0382(10) Uani 1.0 2 d .
C6 C 0.3947(4) 0.7911(4) 0.4223(4) 0.0342(10) Uani 1.0 2 d .
C7 C 0.5252(4) 0.9035(4) 0.4912(4) 0.0435(12) Uani 1.0 2 d .
C8 C 0.5612(4) 0.8243(4) 0.5592(4) 0.0424(11) Uani 1.0 2 d .
C9 C 0.3789(4) 0.9725(4) 0.3942(4) 0.0431(10) Uani 1.0 2 d .
C10 C 0.6575(5) 0.7718(5) 0.5241(5) 0.0617(16) Uani 1.0 2 d .
C11 C 0.6205(6) 0.8171(6) 0.7157(5) 0.0768(19) Uani 1.0 2 d .
C12 C 0.2838(4) 0.9706(4) 0.5857(3) 0.0372(9) Uani 1.0 2 d .
C13 C 0.1871(5) 1.0050(4) 0.5542(5) 0.0595(16) Uani 1.0 2 d .
C14 C 0.1417(6) 1.0855(5) 0.5922(5) 0.0689(18) Uani 1.0 2 d .
C15 C 0.1912(6) 1.1345(4) 0.6604(4) 0.0671(18) Uani 1.0 2 d .
C16 C 0.2850(7) 1.1012(5) 0.6936(5) 0.075(2) Uani 1.0 2 d .
C17 C 0.3320(5) 1.0208(4) 0.6559(4) 0.0582(15) Uani 1.0 2 d .
C18 C 0.0502(5) 0.8879(5) 0.3160(4) 0.0557(13) Uani 1.0 2 d .
C19 C 0.0896(4) 0.8358(4) 0.3987(4) 0.0492(12) Uani 1.0 2 d .
C20 C 0.0137(5) 0.8023(5) 0.4615(5) 0.0593(15) Uani 1.0 2 d .
C21 C 0.0342(5) 0.7616(6) 0.5497(5) 0.0612(16) Uani 1.0 2 d .
C22 C -0.0542(5) 0.7340(6) 0.6137(6) 0.082(2) Uani 1.0 2 d .
C23 C 0.2656(5) 0.5001(4) 0.6875(4) 0.0543(14) Uani 1.0 2 d .
C24 C 0.2500(5) 0.5590(4) 0.6021(5) 0.0511(13) Uani 1.0 2 d .
C25 C 0.1950(5) 0.5175(4) 0.5276(4) 0.0570(14) Uani 1.0 2 d .
C26 C 0.1795(5) 0.5594(4) 0.4398(4) 0.0523(13) Uani 1.0 2 d .
C27 C 0.1334(7) 0.5009(6) 0.3611(5) 0.082(3) Uani 1.0 2 d .
C28 C 1.0252(4) 0.8020(4) 1.0097(4) 0.0414(11) Uani 1.0 2 d .
C29 C 0.8391(4) 0.8221(3) 0.9527(3) 0.0295(8) Uani 1.0 2 d .
C30 C 0.8712(4) 0.8964(3) 0.8970(3) 0.0307(9) Uani 1.0 2 d .
C31 C 0.9675(4) 0.9519(4) 0.9313(3) 0.0357(9) Uani 1.0 2 d .
C32 C 0.9278(4) 0.9873(3) 1.0222(4) 0.0367(10) Uani 1.0 2 d .
C33 C 0.8953(4) 0.9147(4) 1.0793(3) 0.0348(10) Uani 1.0 2 d .
C34 C 0.9091(4) 0.8141(3) 1.0401(3) 0.0318(9) Uani 1.0 2 d .
C35 C 1.0609(4) 0.8817(4) 0.9436(4) 0.0425(11) Uani 1.0 2 d .
C36 C 0.8778(4) 0.7332(4) 1.1065(3) 0.0413(10) Uani 1.0 2 d .
C37 C 1.1559(5) 0.9358(5) 0.9817(5) 0.0602(16) Uani 1.0 2 d .
C38 C 1.1225(6) 0.8932(6) 0.7866(5) 0.0741(18) Uani 1.0 2 d .
C39 C 0.7817(4) 0.7369(3) 0.9141(3) 0.0348(9) Uani 1.0 2 d .
C40 C 0.6861(5) 0.7041(4) 0.9437(5) 0.0520(13) Uani 1.0 2 d .
C41 C 0.6385(5) 0.6236(4) 0.9055(5) 0.0619(16) Uani 1.0 2 d .
C42 C 0.6869(6) 0.5741(4) 0.8376(4) 0.0644(17) Uani 1.0 2 d .
C43 C 0.7816(7) 0.6057(5) 0.8059(5) 0.080(3) Uani 1.0 2 d .
C44 C 0.8305(6) 0.6864(4) 0.8447(5) 0.0644(17) Uani 1.0 2 d .
C45 C 0.5512(5) 0.8200(4) 1.1847(4) 0.0531(13) Uani 1.0 2 d .
C46 C 0.5893(4) 0.8712(3) 1.0999(3) 0.0377(10) Uani 1.0 2 d .
C47 C 0.5135(4) 0.9062(4) 1.0395(4) 0.0428(11) Uani 1.0 2 d .
C48 C 0.5340(4) 0.9465(4) 0.9527(4) 0.0419(11) Uani 1.0 2 d .
C49 C 0.4444(4) 0.9742(5) 0.8913(5) 0.0644(16) Uani 1.0 2 d .
C50 C 0.7612(6) 1.2060(4) 0.8132(5) 0.0626(16) Uani 1.0 2 d .
C51 C 0.7483(4) 1.1486(3) 0.9018(4) 0.0405(11) Uani 1.0 2 d .
C52 C 0.6939(5) 1.1878(4) 0.9739(4) 0.0500(13) Uani 1.0 2 d .
C53 C 0.6801(4) 1.1471(4) 1.0610(4) 0.0449(12) Uani 1.0 2 d .
C54 C 0.6372(6) 1.2065(5) 1.1380(5) 0.0705(18) Uani 1.0 2 d .
H3 H 0.3530 0.8118 0.6709 0.0378 Uiso 1.0 2 calc R
H4 H 0.4849 0.7012 0.6141 0.0420 Uiso 1.0 2 calc R
H5 H 0.4521 0.6561 0.4540 0.0458 Uiso 1.0 2 calc R
H6 H 0.3923 0.7806 0.3543 0.0410 Uiso 1.0 2 calc R
H7A H 0.5342 0.9669 0.5209 0.0522 Uiso 1.0 2 calc R
H7B H 0.5709 0.9018 0.4363 0.0522 Uiso 1.0 2 calc R
H9A H 0.3074 0.9611 0.3708 0.0517 Uiso 1.0 2 calc R
H9B H 0.4282 0.9738 0.3425 0.0517 Uiso 1.0 2 calc R
H9C H 0.3813 1.0341 0.4265 0.0517 Uiso 1.0 2 calc R
H10A H 0.6802 0.7241 0.5697 0.0741 Uiso 1.0 2 calc R
H10B H 0.7145 0.8178 0.5137 0.0741 Uiso 1.0 2 calc R
H10C H 0.6400 0.7394 0.4661 0.0741 Uiso 1.0 2 calc R
H11A H 0.6862 0.7858 0.6974 0.0922 Uiso 1.0 2 calc R
H11B H 0.5679 0.7682 0.7309 0.0922 Uiso 1.0 2 calc R
H11C H 0.6336 0.8577 0.7697 0.0922 Uiso 1.0 2 calc R
H13 H 0.1518 0.9724 0.5056 0.0714 Uiso 1.0 2 calc R
H14 H 0.0750 1.1068 0.5704 0.0827 Uiso 1.0 2 calc R
H15 H 0.1609 1.1913 0.6849 0.0805 Uiso 1.0 2 calc R
H16 H 0.3186 1.1336 0.7432 0.0895 Uiso 1.0 2 calc R
H17 H 0.3984 1.0000 0.6788 0.0698 Uiso 1.0 2 calc R
H18A H 0.0791 0.8583 0.2604 0.0668 Uiso 1.0 2 calc R
H18B H 0.0725 0.9552 0.3192 0.0668 Uiso 1.0 2 calc R
H18C H -0.0268 0.8847 0.3138 0.0668 Uiso 1.0 2 calc R
H20 H -0.0580 0.8075 0.4432 0.0711 Uiso 1.0 2 calc R
H22A H -0.0475 0.7702 0.6713 0.0987 Uiso 1.0 2 calc R
H22B H -0.0504 0.6651 0.6269 0.0987 Uiso 1.0 2 calc R
H22C H -0.1220 0.7488 0.5844 0.0987 Uiso 1.0 2 calc R
H23A H 0.2374 0.5348 0.7406 0.0651 Uiso 1.0 2 calc R
H23B H 0.3409 0.4882 0.6970 0.0651 Uiso 1.0 2 calc R
H23C H 0.2286 0.4388 0.6806 0.0651 Uiso 1.0 2 calc R
H25 H 0.1656 0.4557 0.5372 0.0684 Uiso 1.0 2 calc R
H27A H 0.0874 0.5418 0.3234 0.0990 Uiso 1.0 2 calc R
H27B H 0.0923 0.4475 0.3860 0.0990 Uiso 1.0 2 calc R
H27C H 0.1905 0.4758 0.3231 0.0990 Uiso 1.0 2 calc R
H28A H 1.0713 0.8023 1.0650 0.0497 Uiso 1.0 2 calc R
H28B H 1.0333 0.7390 0.9790 0.0497 Uiso 1.0 2 calc R
H30 H 0.8532 0.8958 0.8298 0.0369 Uiso 1.0 2 calc R
H31 H 0.9856 1.0061 0.8892 0.0428 Uiso 1.0 2 calc R
H32 H 0.9516 1.0504 1.0478 0.0440 Uiso 1.0 2 calc R
H33 H 0.8938 0.9248 1.1475 0.0418 Uiso 1.0 2 calc R
H36A H 0.9244 0.7344 1.1606 0.0495 Uiso 1.0 2 calc R
H36B H 0.8843 0.6712 1.0753 0.0495 Uiso 1.0 2 calc R
H36C H 0.8048 0.7426 1.1261 0.0495 Uiso 1.0 2 calc R
H37A H 1.1778 0.9847 0.9373 0.0723 Uiso 1.0 2 calc R
H37B H 1.2140 0.8907 0.9923 0.0723 Uiso 1.0 2 calc R
H37C H 1.1370 0.9667 1.0399 0.0723 Uiso 1.0 2 calc R
H38A H 1.1881 0.9241 0.8064 0.0889 Uiso 1.0 2 calc R
H38B H 1.0700 0.9423 0.7715 0.0889 Uiso 1.0 2 calc R
H38C H 1.1358 0.8537 0.7321 0.0889 Uiso 1.0 2 calc R
H40 H 0.6513 0.7373 0.9918 0.0624 Uiso 1.0 2 calc R
H41 H 0.5717 0.6032 0.9270 0.0743 Uiso 1.0 2 calc R
H42 H 0.6553 0.5181 0.8124 0.0773 Uiso 1.0 2 calc R
H43 H 0.8149 0.5725 0.7570 0.0964 Uiso 1.0 2 calc R
H44 H 0.8975 0.7063 0.8231 0.0773 Uiso 1.0 2 calc R
H45A H 0.5794 0.8519 1.2397 0.0637 Uiso 1.0 2 calc R
H45B H 0.5755 0.7532 1.1835 0.0637 Uiso 1.0 2 calc R
H45C H 0.4741 0.8214 1.1861 0.0637 Uiso 1.0 2 calc R
H47 H 0.4420 0.9026 1.0582 0.0513 Uiso 1.0 2 calc R
H49A H 0.4488 0.9382 0.8334 0.0772 Uiso 1.0 2 calc R
H49B H 0.4479 1.0431 0.8783 0.0772 Uiso 1.0 2 calc R
H49C H 0.3778 0.9594 0.9217 0.0772 Uiso 1.0 2 calc R
H50A H 0.7303 1.1702 0.7616 0.0752 Uiso 1.0 2 calc R
H50B H 0.8362 1.2168 0.8018 0.0752 Uiso 1.0 2 calc R
H50C H 0.7252 1.2679 0.8193 0.0752 Uiso 1.0 2 calc R
H52 H 0.6623 1.2487 0.9636 0.0600 Uiso 1.0 2 calc R
H54A H 0.6884 1.2083 1.1888 0.0845 Uiso 1.0 2 calc R
H54B H 0.5712 1.1783 1.1596 0.0845 Uiso 1.0 2 calc R
H54C H 0.6240 1.2719 1.1160 0.0845 Uiso 1.0 2 calc R

loop_
_atom_site_aniso_label
_atom_site_aniso_U_11
_atom_site_aniso_U_22
_atom_site_aniso_U_33
_atom_site_aniso_U_12
_atom_site_aniso_U_13
_atom_site_aniso_U_23
Ru1 0.03118(17) 0.02750(18) 0.02730(17) 0.00004(15) -0.00155(11) -0.00055(12)
Ru2 0.03014(17) 0.02528(17) 0.02863(17) -0.00073(15) 0.00007(10) 0.00005(12)
O1 0.056(3) 0.053(2) 0.059(3) -0.0003(17) -0.0242(18) 0.0005(17)
O2 0.0404(17) 0.0377(16) 0.0297(16) 0.0031(13) -0.0065(13) 0.0040(12)
O3 0.0376(17) 0.058(2) 0.0347(17) 0.0021(16) 0.0019(12) -0.0061(16)
O4 0.0444(18) 0.0326(15) 0.0410(18) -0.0029(13) -0.0056(14) 0.0075(13)
O5 0.052(2) 0.0356(17) 0.0419(19) -0.0084(14) -0.0002(15) -0.0096(14)
O6 0.051(2) 0.055(2) 0.055(3) 0.0032(16) 0.0193(17) 0.0036(17)
O7 0.0392(17) 0.0328(15) 0.0299(16) -0.0027(12) 0.0060(13) 0.0025(12)
O8 0.0336(15) 0.0428(16) 0.0327(16) -0.0036(14) -0.0029(11) -0.0009(14)
O9 0.0362(16) 0.0319(15) 0.049(2) -0.0025(12) 0.0037(14) 0.0080(13)
O10 0.0465(19) 0.0342(16) 0.0426(19) 0.0077(14) -0.0004(15) -0.0063(13)
C1 0.039(3) 0.036(2) 0.029(3) -0.0020(17) -0.0002(17) 0.0035(17)
C2 0.033(2) 0.033(2) 0.026(2) -0.0029(16) -0.0051(16) -0.0017(16)
C3 0.035(3) 0.034(2) 0.025(2) -0.0047(17) -0.0063(16) 0.0003(16)
C4 0.032(2) 0.034(2) 0.039(3) 0.0040(18) -0.0029(16) 0.0036(19)
C5 0.034(3) 0.034(3) 0.047(3) 0.0047(17) 0.005(2) -0.0062(18)
C6 0.030(3) 0.041(3) 0.032(3) -0.0038(18) 0.0061(17) -0.0058(18)
C7 0.039(3) 0.046(3) 0.046(3) -0.007(3) 0.000(2) 0.009(2)
C8 0.036(3) 0.041(3) 0.050(3) -0.0019(19) -0.006(2) 0.002(2)
C9 0.051(3) 0.039(3) 0.039(3) -0.003(2) 0.0003(19) 0.0088(19)
C10 0.032(3) 0.068(4) 0.085(5) 0.003(3) -0.000(3) 0.004(3)
C11 0.079(5) 0.087(5) 0.064(5) -0.006(4) -0.016(4) 0.003(4)
C12 0.049(3) 0.033(2) 0.030(3) 0.0047(19) -0.0021(17) -0.0020(18)
C13 0.057(4) 0.050(3) 0.071(4) 0.016(3) -0.015(3) -0.021(3)
C14 0.074(5) 0.055(4) 0.078(5) 0.025(3) -0.005(4) -0.013(3)
C15 0.111(6) 0.045(3) 0.045(4) 0.026(4) 0.006(4) -0.009(3)
C16 0.121(6) 0.056(4) 0.047(4) 0.015(4) -0.017(4) -0.023(3)
C17 0.075(4) 0.043(3) 0.056(4) 0.011(3) -0.022(3) -0.012(3)
C18 0.055(3) 0.064(4) 0.048(3) 0.004(3) -0.014(3) 0.013(3)
C19 0.047(3) 0.048(3) 0.053(4) -0.002(3) -0.020(3) 0.002(3)
C20 0.039(3) 0.072(4) 0.067(4) 0.007(3) -0.007(3) 0.005(3)
C21 0.042(3) 0.079(5) 0.063(4) 0.002(3) 0.004(3) 0.004(4)
C22 0.045(4) 0.110(6) 0.093(6) -0.003(4) 0.020(4) -0.002(5)
C23 0.077(4) 0.042(3) 0.044(4) -0.007(3) 0.003(3) 0.010(3)
C24 0.045(3) 0.048(3) 0.060(4) -0.001(3) 0.002(3) 0.016(3)
C25 0.070(4) 0.044(3) 0.057(4) -0.015(3) -0.004(3) 0.000(3)
C26 0.058(4) 0.043(3) 0.056(4) -0.003(3) 0.002(3) -0.011(3)
C27 0.102(6) 0.077(5) 0.068(5) -0.035(4) 0.002(4) -0.022(4)
C28 0.035(3) 0.046(3) 0.043(3) 0.011(3) -0.003(2) 0.006(2)
C29 0.033(2) 0.0291(19) 0.026(2) 0.0031(16) 0.0022(15) -0.0015(15)
C30 0.030(2) 0.035(2) 0.028(2) 0.0032(17) 0.0040(16) 0.0033(16)
C31 0.033(2) 0.031(2) 0.043(3) -0.0029(18) 0.0007(16) 0.0019(19)
C32 0.030(3) 0.032(3) 0.048(3) -0.0047(16) -0.0043(19) -0.0043(18)
C33 0.032(3) 0.043(3) 0.029(3) 0.0027(18) -0.0074(17) -0.0059(18)
C34 0.035(3) 0.031(2) 0.030(3) 0.0033(16) -0.0012(16) 0.0033(16)
C35 0.033(3) 0.045(3) 0.049(3) 0.0019(19) 0.004(2) -0.000(2)
C36 0.052(3) 0.036(3) 0.036(3) 0.0020(19) -0.0029(19) 0.0081(18)
C37 0.035(3) 0.062(4) 0.084(5) 0.002(3) -0.008(3) 0.002(3)
C38 0.070(4) 0.083(5) 0.069(5) 0.010(4) 0.020(4) 0.009(4)
C39 0.047(3) 0.030(2) 0.027(2) -0.0045(18) -0.0017(16) -0.0015(17)
C40 0.049(3) 0.040(3) 0.067(4) -0.008(3) 0.006(3) -0.016(3)
C41 0.067(4) 0.046(3) 0.073(5) -0.016(3) -0.002(3) -0.006(3)
C42 0.100(5) 0.045(3) 0.048(4) -0.022(3) -0.002(4) -0.009(3)
C43 0.128(7) 0.056(4) 0.057(4) -0.014(4) 0.023(4) -0.029(3)
C44 0.079(4) 0.054(3) 0.062(4) -0.017(3) 0.029(3) -0.020(3)
C45 0.054(3) 0.057(3) 0.048(3) -0.006(3) 0.015(3) 0.009(3)
C46 0.040(3) 0.037(3) 0.036(3) -0.0013(18) 0.0138(19) -0.0031(18)
C47 0.034(3) 0.044(3) 0.050(3) -0.004(2) 0.003(2) 0.002(2)
C48 0.033(3) 0.044(3) 0.049(3) -0.002(2) -0.0025(19) -0.002(3)
C49 0.037(3) 0.087(5) 0.069(4) -0.004(3) -0.011(3) 0.004(4)
C50 0.082(5) 0.043(3) 0.063(4) 0.001(3) -0.015(4) 0.012(3)
C51 0.045(3) 0.030(3) 0.046(3) -0.0050(18) -0.012(2) 0.0046(19)
C52 0.061(4) 0.034(3) 0.055(4) 0.008(3) -0.011(3) 0.002(2)
C53 0.046(3) 0.034(3) 0.055(3) 0.007(2) -0.010(3) -0.013(2)
C54 0.090(5) 0.052(4) 0.070(5) 0.022(3) -0.001(4) -0.016(3)

loop_
_atom_type_symbol
_atom_type_description
_atom_type_scat_dispersion_real
_atom_type_scat_dispersion_imag
_atom_type_scat_source
C C 0.0033 0.0016
;
International Tables for Crystallography
(1992, Vol. C, Tables 4.2.6.8 and 6.1.1.4)
;
H H 0.0000 0.0000
;
International Tables for Crystallography
(1992, Vol. C, Table 6.1.1.4)
;
O O 0.0106 0.0060
;
International Tables for Crystallography
(1992, Vol. C, Tables 4.2.6.8 and 6.1.1.4)
;
Ru Ru -1.2594 0.8363
;
International Tables for Crystallography
(1992, Vol. C, Tables 4.2.6.8 and 6.1.1.4)
;

loop_
_geom_angle_atom_site_label_1
_geom_angle_atom_site_label_2
_geom_angle_atom_site_label_3
_geom_angle
_geom_angle_publ_flag
O2 Ru1 O3 88.02(13) yes
O2 Ru1 O4 162.82(12) yes
O2 Ru1 O5 79.80(13) yes
O2 Ru1 C2 82.97(14) yes
O2 Ru1 C3 119.45(14) yes
O2 Ru1 C5 114.30(16) yes
O2 Ru1 C6 78.42(15) yes
O3 Ru1 O4 79.57(13) yes
O3 Ru1 O5 88.59(14) yes
O3 Ru1 C2 103.82(15) yes
O3 Ru1 C3 102.14(15) yes
O3 Ru1 C5 157.51(16) yes
O3 Ru1 C6 162.98(16) yes
O4 Ru1 O5 88.00(13) yes
O4 Ru1 C2 111.39(14) yes
O4 Ru1 C3 75.19(14) yes
O4 Ru1 C5 79.12(16) yes
O4 Ru1 C6 115.72(15) yes
O5 Ru1 C2 158.38(14) yes
O5 Ru1 C3 157.84(15) yes
O5 Ru1 C5 97.77(16) yes
O5 Ru1 C6 98.93(16) yes
C2 Ru1 C3 36.50(16) yes
C2 Ru1 C5 77.54(16) yes
C2 Ru1 C6 64.65(16) yes
C3 Ru1 C5 65.31(18) yes
C3 Ru1 C6 76.30(17) yes
C5 Ru1 C6 36.61(18) yes
O7 Ru2 O8 88.72(12) yes
O7 Ru2 O9 162.49(12) yes
O7 Ru2 O10 78.65(12) yes
O7 Ru2 C29 83.40(13) yes
O7 Ru2 C30 119.81(14) yes
O7 Ru2 C32 114.62(16) yes
O7 Ru2 C33 78.35(15) yes
O8 Ru2 O9 78.44(12) yes
O8 Ru2 O10 88.71(13) yes
O8 Ru2 C29 104.09(14) yes
O8 Ru2 C30 102.04(14) yes
O8 Ru2 C32 156.52(16) yes
O8 Ru2 C33 163.50(15) yes
O9 Ru2 O10 89.09(13) yes
O9 Ru2 C29 111.10(14) yes
O9 Ru2 C30 75.03(14) yes
O9 Ru2 C32 79.20(15) yes
O9 Ru2 C33 116.22(15) yes
O10 Ru2 C29 157.71(14) yes
O10 Ru2 C30 158.38(15) yes
O10 Ru2 C32 98.04(16) yes
O10 Ru2 C33 98.61(15) yes
C29 Ru2 C30 36.43(15) yes
C29 Ru2 C32 77.51(16) yes
C29 Ru2 C33 64.58(16) yes
C30 Ru2 C32 65.03(17) yes
C30 Ru2 C33 76.22(17) yes
C32 Ru2 C33 37.02(17) yes
C8 O1 C11 116.3(5) yes
Ru1 O2 C19 122.7(3) yes
Ru1 O3 C21 127.7(4) yes
Ru1 O4 C24 124.3(4) yes
Ru1 O5 C26 127.5(4) yes
C35 O6 C38 116.1(5) yes
Ru2 O7 C46 122.1(3) yes
Ru2 O8 C48 125.0(3) yes
Ru2 O9 C51 122.5(4) yes
Ru2 O10 C53 125.6(4) yes
C2 C1 C6 99.4(4) yes
C2 C1 C7 108.8(4) yes
C2 C1 C9 114.5(4) yes
C6 C1 C7 108.5(4) yes
C6 C1 C9 114.6(4) yes
C7 C1 C9 110.4(4) yes
Ru1 C2 C1 95.1(3) yes
Ru1 C2 C3 68.7(3) yes
Ru1 C2 C12 125.5(3) yes
C1 C2 C3 111.3(4) yes
C1 C2 C12 121.4(4) yes
C3 C2 C12 121.3(4) yes
Ru1 C3 C2 74.8(3) yes
Ru1 C3 C4 95.6(3) yes
C2 C3 C4 115.5(4) yes
C3 C4 C5 100.7(4) yes
C3 C4 C8 110.0(4) yes
C5 C4 C8 110.7(4) yes
Ru1 C5 C4 95.0(3) yes
Ru1 C5 C6 71.4(3) yes
C4 C5 C6 113.0(4) yes
Ru1 C6 C1 98.7(3) yes
Ru1 C6 C5 72.0(3) yes
C1 C6 C5 114.9(4) yes
C1 C7 C8 112.9(4) yes
O1 C8 C4 110.1(4) yes
O1 C8 C7 105.3(4) yes
O1 C8 C10 111.4(5) yes
C4 C8 C7 107.0(4) yes
C4 C8 C10 111.4(4) yes
C7 C8 C10 111.4(5) yes
C2 C12 C13 124.9(5) yes
C2 C12 C17 118.1(5) yes
C13 C12 C17 117.0(5) yes
C12 C13 C14 121.3(6) yes
C13 C14 C15 120.6(7) yes
C14 C15 C16 119.1(6) yes
C15 C16 C17 120.9(6) yes
C12 C17 C16 120.9(6) yes
O2 C19 C18 115.9(5) yes
O2 C19 C20 126.6(5) yes
C18 C19 C20 117.2(5) yes
C19 C20 C21 126.3(6) yes
O3 C21 C20 123.1(6) yes
O3 C21 C22 115.4(6) yes
C20 C21 C22 121.5(6) yes
O4 C24 C23 115.7(5) yes
O4 C24 C25 125.9(6) yes
C23 C24 C25 118.2(5) yes
C24 C25 C26 126.1(6) yes
O5 C26 C25 124.6(6) yes
O5 C26 C27 114.8(6) yes
C25 C26 C27 120.5(5) yes
C34 C28 C35 112.5(4) yes
Ru2 C29 C30 69.1(3) yes
Ru2 C29 C34 94.9(3) yes
Ru2 C29 C39 124.9(3) yes
C30 C29 C34 111.4(4) yes
C30 C29 C39 121.3(4) yes
C34 C29 C39 121.6(4) yes
Ru2 C30 C29 74.5(3) yes
Ru2 C30 C31 95.1(3) yes
C29 C30 C31 115.4(4) yes
C30 C31 C32 100.4(4) yes
C30 C31 C35 109.2(4) yes
C32 C31 C35 111.6(4) yes
Ru2 C32 C31 96.2(3) yes
Ru2 C32 C33 71.8(3) yes
C31 C32 C33 113.1(4) yes
Ru2 C33 C32 71.2(3) yes
Ru2 C33 C34 98.4(3) yes
C32 C33 C34 114.6(4) yes
C28 C34 C29 108.5(4) yes
C28 C34 C33 108.6(4) yes
C28 C34 C36 110.4(4) yes
C29 C34 C33 100.0(4) yes
C29 C34 C36 114.7(4) yes
C33 C34 C36 114.1(4) yes
O6 C35 C28 105.3(4) yes
O6 C35 C31 110.9(4) yes
O6 C35 C37 112.0(5) yes
C28 C35 C31 107.5(4) yes
C28 C35 C37 111.5(5) yes
C31 C35 C37 109.4(4) yes
C29 C39 C40 125.2(4) yes
C29 C39 C44 117.3(5) yes
C40 C39 C44 117.5(5) yes
C39 C40 C41 121.9(6) yes
C40 C41 C42 120.3(6) yes
C41 C42 C43 119.1(6) yes
C42 C43 C44 120.9(7) yes
C39 C44 C43 120.2(6) yes
O7 C46 C45 114.4(4) yes
O7 C46 C47 128.3(5) yes
C45 C46 C47 117.3(5) yes
C46 C47 C48 125.1(5) yes
O8 C48 C47 125.7(5) yes
O8 C48 C49 114.7(5) yes
C47 C48 C49 119.6(5) yes
O9 C51 C50 112.9(5) yes
O9 C51 C52 127.6(5) yes
C50 C51 C52 119.5(5) yes
C51 C52 C53 126.5(5) yes
O10 C53 C52 125.2(5) yes
O10 C53 C54 114.9(5) yes
C52 C53 C54 119.9(5) yes
Ru1 C3 H3 119.788 no
C2 C3 H3 119.790 no
C4 C3 H3 119.786 no
C3 C4 H4 111.664 no
C5 C4 H4 111.667 no
C8 C4 H4 111.659 no
Ru1 C5 H5 121.276 no
C4 C5 H5 121.279 no
C6 C5 H5 121.278 no
Ru1 C6 H6 119.842 no
C1 C6 H6 119.848 no
C5 C6 H6 119.839 no
C1 C7 H7A 109.016 no
C1 C7 H7B 109.010 no
C8 C7 H7A 109.014 no
C8 C7 H7B 109.010 no
H7A C7 H7B 107.800 no
C1 C9 H9A 109.466 no
C1 C9 H9B 109.467 no
C1 C9 H9C 109.474 no
H9A C9 H9B 109.468 no
H9A C9 H9C 109.480 no
H9B C9 H9C 109.473 no
C8 C10 H10A 109.478 no
C8 C10 H10B 109.473 no
C8 C10 H10C 109.480 no
H10A C10 H10B 109.465 no
H10A C10 H10C 109.462 no
H10B C10 H10C 109.469 no
O1 C11 H11A 109.466 no
O1 C11 H11B 109.468 no
O1 C11 H11C 109.464 no
H11A C11 H11B 109.474 no
H11A C11 H11C 109.477 no
H11B C11 H11C 109.478 no
C12 C13 H13 119.341 no
C14 C13 H13 119.347 no
C13 C14 H14 119.694 no
C15 C14 H14 119.680 no
C14 C15 H15 120.439 no
C16 C15 H15 120.422 no
C15 C16 H16 119.542 no
C17 C16 H16 119.535 no
C12 C17 H17 119.530 no
C16 C17 H17 119.539 no
C19 C18 H18A 109.466 no
C19 C18 H18B 109.466 no
C19 C18 H18C 109.465 no
H18A C18 H18B 109.473 no
H18A C18 H18C 109.474 no
H18B C18 H18C 109.484 no
C19 C20 H20 116.849 no
C21 C20 H20 116.848 no
C21 C22 H22A 109.476 no
C21 C22 H22B 109.472 no
C21 C22 H22C 109.471 no
H22A C22 H22B 109.463 no
H22A C22 H22C 109.477 no
H22B C22 H22C 109.468 no
C24 C23 H23A 109.474 no
C24 C23 H23B 109.472 no
C24 C23 H23C 109.466 no
H23A C23 H23B 109.474 no
H23A C23 H23C 109.468 no
H23B C23 H23C 109.474 no
C24 C25 H25 116.964 no
C26 C25 H25 116.977 no
C26 C27 H27A 109.471 no
C26 C27 H27B 109.468 no
C26 C27 H27C 109.475 no
H27A C27 H27B 109.470 no
H27A C27 H27C 109.481 no
H27B C27 H27C 109.462 no
C34 C28 H28A 109.092 no
C34 C28 H28B 109.083 no
C35 C28 H28A 109.093 no
C35 C28 H28B 109.091 no
H28A C28 H28B 107.832 no
Ru2 C30 H30 119.980 no
C29 C30 H30 119.982 no
C31 C30 H30 119.974 no
C30 C31 H31 111.708 no
C32 C31 H31 111.707 no
C35 C31 H31 111.710 no
Ru2 C32 H32 120.930 no
C31 C32 H32 120.931 no
C33 C32 H32 120.933 no
Ru2 C33 H33 120.121 no
C32 C33 H33 120.122 no
C34 C33 H33 120.135 no
C34 C36 H36A 109.476 no
C34 C36 H36B 109.469 no
C34 C36 H36C 109.479 no
H36A C36 H36B 109.458 no
H36A C36 H36C 109.475 no
H36B C36 H36C 109.472 no
C35 C37 H37A 109.478 no
C35 C37 H37B 109.472 no
C35 C37 H37C 109.474 no
H37A C37 H37B 109.472 no
H37A C37 H37C 109.465 no
H37B C37 H37C 109.466 no
O6 C38 H38A 109.473 no
O6 C38 H38B 109.481 no
O6 C38 H38C 109.467 no
H38A C38 H38B 109.471 no
H38A C38 H38C 109.468 no
H38B C38 H38C 109.467 no
C39 C40 H40 119.019 no
C41 C40 H40 119.033 no
C40 C41 H41 119.844 no
C42 C41 H41 119.843 no
C41 C42 H42 120.448 no
C43 C42 H42 120.434 no
C42 C43 H43 119.574 no
C44 C43 H43 119.567 no
C39 C44 H44 119.876 no
C43 C44 H44 119.874 no
C46 C45 H45A 109.471 no
C46 C45 H45B 109.471 no
C46 C45 H45C 109.480 no
H45A C45 H45B 109.466 no
H45A C45 H45C 109.469 no
H45B C45 H45C 109.470 no
C46 C47 H47 117.439 no
C48 C47 H47 117.438 no
C48 C49 H49A 109.463 no
C48 C49 H49B 109.472 no
C48 C49 H49C 109.473 no
H49A C49 H49B 109.471 no
H49A C49 H49C 109.473 no
H49B C49 H49C 109.475 no
C51 C50 H50A 109.471 no
C51 C50 H50B 109.471 no
C51 C50 H50C 109.473 no
H50A C50 H50B 109.477 no
H50A C50 H50C 109.470 no
H50B C50 H50C 109.465 no
C51 C52 H52 116.745 no
C53 C52 H52 116.747 no
C53 C54 H54A 109.473 no
C53 C54 H54B 109.477 no
C53 C54 H54C 109.472 no
H54A C54 H54B 109.473 no
H54A C54 H54C 109.470 no
H54B C54 H54C 109.463 no

loop_
_geom_bond_atom_site_label_1
_geom_bond_atom_site_label_2
_geom_bond_distance
_geom_bond_publ_flag
Ru1 O2 2.080(3) yes
Ru1 O3 2.065(3) yes
Ru1 O4 2.085(4) yes
Ru1 O5 2.071(4) yes
Ru1 C2 2.230(4) yes
Ru1 C3 2.154(5) yes
Ru1 C5 2.177(5) yes
Ru1 C6 2.170(5) yes
Ru2 O7 2.084(3) yes
Ru2 O8 2.068(3) yes
Ru2 O9 2.089(4) yes
Ru2 O10 2.064(4) yes
Ru2 C29 2.236(4) yes
Ru2 C30 2.168(5) yes
Ru2 C32 2.161(5) yes
Ru2 C33 2.169(5) yes
O1 C8 1.433(7) yes
O1 C11 1.383(8) yes
O2 C19 1.267(6) yes
O3 C21 1.229(7) yes
O4 C24 1.245(6) yes
O5 C26 1.229(6) yes
O6 C35 1.429(7) yes
O6 C38 1.424(8) yes
O7 C46 1.273(6) yes
O8 C48 1.258(6) yes
O9 C51 1.257(6) yes
O10 C53 1.257(6) yes
C1 C2 1.561(6) yes
C1 C6 1.524(7) yes
C1 C7 1.537(7) yes
C1 C9 1.527(7) yes
C2 C3 1.375(6) yes
C2 C12 1.495(6) yes
C3 C4 1.523(6) yes
C4 C5 1.513(7) yes
C4 C8 1.545(7) yes
C5 C6 1.365(7) yes
C7 C8 1.549(7) yes
C8 C10 1.516(8) yes
C12 C13 1.392(8) yes
C12 C17 1.378(8) yes
C13 C14 1.378(9) yes
C14 C15 1.355(10) yes
C15 C16 1.364(11) yes
C16 C17 1.383(9) yes
C18 C19 1.488(8) yes
C19 C20 1.411(8) yes
C20 C21 1.423(10) yes
C21 C22 1.512(10) yes
C23 C24 1.500(8) yes
C24 C25 1.408(9) yes
C25 C26 1.415(9) yes
C26 C27 1.518(10) yes
C28 C34 1.550(7) yes
C28 C35 1.539(7) yes
C29 C30 1.378(6) yes
C29 C34 1.549(6) yes
C29 C39 1.500(6) yes
C30 C31 1.528(6) yes
C31 C32 1.500(7) yes
C31 C35 1.547(7) yes
C32 C33 1.375(7) yes
C33 C34 1.524(6) yes
C34 C36 1.538(6) yes
C35 C37 1.524(8) yes
C39 C40 1.370(7) yes
C39 C44 1.380(8) yes
C40 C41 1.388(8) yes
C41 C42 1.354(9) yes
C42 C43 1.363(11) yes
C43 C44 1.401(9) yes
C45 C46 1.507(7) yes
C46 C47 1.387(7) yes
C47 C48 1.407(8) yes
C48 C49 1.492(8) yes
C50 C51 1.524(8) yes
C51 C52 1.372(8) yes
C52 C53 1.399(8) yes
C53 C54 1.497(9) yes
C3 H3 1.000 no
C4 H4 1.000 no
C5 H5 1.000 no
C6 H6 1.000 no
C7 H7A 0.990 no
C7 H7B 0.990 no
C9 H9A 0.980 no
C9 H9B 0.980 no
C9 H9C 0.980 no
C10 H10A 0.980 no
C10 H10B 0.980 no
C10 H10C 0.980 no
C11 H11A 0.980 no
C11 H11B 0.980 no
C11 H11C 0.980 no
C13 H13 0.950 no
C14 H14 0.950 no
C15 H15 0.950 no
C16 H16 0.950 no
C17 H17 0.950 no
C18 H18A 0.980 no
C18 H18B 0.980 no
C18 H18C 0.980 no
C20 H20 0.950 no
C22 H22A 0.980 no
C22 H22B 0.980 no
C22 H22C 0.980 no
C23 H23A 0.980 no
C23 H23B 0.980 no
C23 H23C 0.980 no
C25 H25 0.950 no
C27 H27A 0.980 no
C27 H27B 0.980 no
C27 H27C 0.980 no
C28 H28A 0.990 no
C28 H28B 0.990 no
C30 H30 1.000 no
C31 H31 1.000 no
C32 H32 1.000 no
C33 H33 1.000 no
C36 H36A 0.980 no
C36 H36B 0.980 no
C36 H36C 0.980 no
C37 H37A 0.980 no
C37 H37B 0.980 no
C37 H37C 0.980 no
C38 H38A 0.980 no
C38 H38B 0.980 no
C38 H38C 0.980 no
C40 H40 0.950 no
C41 H41 0.950 no
C42 H42 0.950 no
C43 H43 0.950 no
C44 H44 0.950 no
C45 H45A 0.980 no
C45 H45B 0.980 no
C45 H45C 0.980 no
C47 H47 0.950 no
C49 H49A 0.980 no
C49 H49B 0.980 no
C49 H49C 0.980 no
C50 H50A 0.980 no
C50 H50B 0.980 no
C50 H50C 0.980 no
C52 H52 0.950 no
C54 H54A 0.980 no
C54 H54B 0.980 no
C54 H54C 0.980 no

loop_
_geom_contact_atom_site_label_1
_geom_contact_atom_site_label_2
_geom_contact_distance
_geom_contact_publ_flag
_geom_contact_site_symmetry_2
Ru1 C20 3.316(6) no .
Ru1 C25 3.329(6) no .
Ru2 C47 3.326(5) no .
Ru2 C52 3.310(5) no .
O1 C1 3.457(6) no .
O1 C2 3.395(6) no .
O1 C3 2.890(6) no .
O2 C1 3.012(6) no .
O2 C9 3.103(6) no .
O2 C12 3.410(6) no .
O2 C13 3.185(7) no .
O2 C21 3.012(7) no .
O3 C19 2.933(7) no .
O3 C24 3.085(7) no .
O3 C25 3.405(7) no .
O3 C26 3.383(7) no .
O4 C4 2.769(6) no .
O4 C26 2.974(7) no .
O5 C19 3.039(6) no .
O5 C20 3.293(7) no .
O5 C21 3.268(8) no .
O5 C24 2.951(7) no .
O6 C29 3.408(6) no .
O6 C30 2.896(6) no .
O6 C34 3.465(6) no .
O7 C34 3.014(6) no .
O7 C36 3.100(6) no .
O7 C39 3.422(5) no .
O7 C40 3.196(7) no .
O7 C48 2.990(6) no .
O8 C46 2.943(6) no .
O8 C51 3.047(6) no .
O8 C52 3.352(6) no .
O8 C53 3.359(6) no .
O9 C31 2.779(6) no .
O9 C53 2.974(7) no .
O10 C46 3.018(6) no .
O10 C47 3.271(6) no .
O10 C48 3.243(6) no .
O10 C51 2.950(6) no .
C1 C4 2.599(6) no .
C1 C13 3.518(8) no .
C1 C17 3.506(8) no .
C2 C8 2.945(7) no .
C3 C7 2.870(7) no .
C3 C11 3.552(9) no .
C3 C17 3.067(7) no .
C4 C11 2.978(9) no .
C5 C7 2.854(7) no .
C5 C10 3.068(8) no .
C6 C8 2.929(7) no .
C7 C12 3.495(7) no .
C9 C12 3.041(7) no .
C9 C13 3.408(8) no .
C10 C11 2.896(10) no .
C12 C15 2.792(8) no .
C13 C16 2.721(9) no .
C13 C19 3.489(8) no .
C14 C17 2.735(10) no .
C28 C30 2.863(7) no .
C28 C32 2.871(7) no .
C28 C39 3.501(7) no .
C29 C35 2.940(7) no .
C30 C38 3.580(9) no .
C30 C44 3.068(8) no .
C31 C34 2.599(6) no .
C31 C38 3.002(9) no .
C32 C37 3.045(8) no .
C33 C35 2.928(7) no .
C34 C40 3.505(7) no .
C34 C44 3.491(8) no .
C36 C39 3.043(7) no .
C36 C40 3.408(8) no .
C37 C38 2.923(10) no .
C39 C42 2.796(8) no .
C40 C43 2.718(9) no .
C40 C46 3.482(7) no .
C41 C44 2.742(10) no .
O5 C50 3.546(8) no 2_646
O8 C11 3.596(8) no .
O10 C23 3.481(7) no 2_657
C11 O8 3.596(8) no .
C23 O10 3.481(7) no 2_647
C50 O5 3.546(8) no 2_656
Ru1 H4 3.2779 no .
Ru1 H13 3.4420 no .
Ru2 H31 3.2856 no .
Ru2 H40 3.4132 no .
O1 H3 3.0740 no .
O1 H4 2.7360 no .
O1 H7A 2.2971 no .
O1 H7B 3.0464 no .
O1 H10A 2.6471 no .
O1 H10B 2.6436 no .
O1 H10C 3.2704 no .
O1 H17 2.9859 no .
O2 H6 2.8089 no .
O2 H9A 2.3974 no .
O2 H13 2.4346 no .
O2 H18A 2.5857 no .
O2 H18B 2.5937 no .
O2 H18C 3.1409 no .
O2 H20 3.1960 no .
O3 H3 3.3212 no .
O3 H13 3.3455 no .
O3 H20 3.1445 no .
O3 H22A 2.5786 no .
O3 H22B 2.5816 no .
O3 H22C 3.1198 no .
O4 H3 2.7152 no .
O4 H4 2.5784 no .
O4 H5 2.9575 no .
O4 H23A 2.5875 no .
O4 H23B 2.5801 no .
O4 H23C 3.1283 no .
O4 H25 3.1690 no .
O5 H5 3.2449 no .
O5 H6 3.2584 no .
O5 H25 3.1459 no .
O5 H27A 2.4489 no .
O5 H27B 3.0906 no .
O5 H27C 2.7350 no .
O6 H28A 3.0292 no .
O6 H28B 2.2860 no .
O6 H30 3.0820 no .
O6 H31 2.7416 no .
O6 H37A 2.6647 no .
O6 H37B 2.6552 no .
O6 H37C 3.2783 no .
O6 H44 3.0067 no .
O7 H33 2.8096 no .
O7 H36C 2.3947 no .
O7 H40 2.4370 no .
O7 H45A 2.5859 no .
O7 H45B 2.5876 no .
O7 H45C 3.1475 no .
O7 H47 3.1971 no .
O8 H30 3.3354 no .
O8 H40 3.3295 no .
O8 H47 3.1811 no .
O8 H49A 2.5696 no .
O8 H49B 2.5671 no .
O8 H49C 3.1250 no .
O9 H30 2.7187 no .
O9 H31 2.5945 no .
O9 H32 2.9495 no .
O9 H50A 2.5734 no .
O9 H50B 2.5659 no .
O9 H50C 3.1328 no .
O9 H52 3.1609 no .
O10 H32 3.2316 no .
O10 H33 3.2449 no .
O10 H52 3.1597 no .
O10 H54A 2.5731 no .
O10 H54B 2.5790 no .
O10 H54C 3.1300 no .
C1 H3 3.3375 no .
C1 H4 3.5976 no .
C1 H5 3.3350 no .
C1 H13 3.5270 no .
C1 H17 3.5137 no .
C2 H4 3.2976 no .
C2 H6 3.2388 no .
C2 H7A 2.7572 no .
C2 H7B 3.3753 no .
C2 H9A 2.8094 no .
C2 H9B 3.4275 no .
C2 H9C 2.7807 no .
C2 H13 2.7414 no .
C2 H17 2.5971 no .
C3 H5 3.2372 no .
C3 H7A 3.2451 no .
C3 H11B 3.1544 no .
C3 H17 2.8758 no .
C4 H6 3.3087 no .
C4 H7A 3.1585 no .
C4 H7B 3.1307 no .
C4 H10A 2.7402 no .
C4 H10B 3.3712 no .
C4 H10C 2.6940 no .
C4 H11A 3.3452 no .
C4 H11B 2.6444 no .
C5 H3 3.2206 no .
C5 H7B 3.1882 no .
C5 H10A 3.4517 no .
C5 H10C 2.7116 no .
C6 H4 3.2558 no .
C6 H7A 3.3403 no .
C6 H7B 2.7238 no .
C6 H9A 2.7193 no .
C6 H9B 2.8308 no .
C6 H9C 3.3922 no .
C6 H10C 3.2557 no .
C7 H4 3.3779 no .
C7 H6 3.1138 no .
C7 H9A 3.3602 no .
C7 H9B 2.6658 no .
C7 H9C 2.7417 no .
C7 H10A 3.3750 no .
C7 H10B 2.7015 no .
C7 H10C 2.7381 no .
C7 H17 3.4476 no .
C8 H3 3.1152 no .
C8 H5 3.1192 no .
C8 H11A 2.6055 no .
C8 H11B 2.6141 no .
C8 H11C 3.2204 no .
C9 H6 2.7421 no .
C9 H7A 2.6905 no .
C9 H7B 2.6959 no .
C9 H13 3.3153 no .
C10 H4 2.7418 no .
C10 H5 3.2263 no .
C10 H7A 3.1382 no .
C10 H7B 2.4705 no .
C10 H11A 2.5487 no .
C10 H11B 3.2201 no .
C11 H3 3.4543 no .
C11 H4 2.7782 no .
C11 H10A 2.6031 no .
C11 H10B 3.1751 no .
C12 H3 2.6809 no .
C12 H7A 3.3229 no .
C12 H9A 3.1406 no .
C12 H9C 2.7749 no .
C12 H14 3.2674 no .
C12 H16 3.2528 no .
C13 H9A 3.1394 no .
C13 H9C 3.1207 no .
C13 H15 3.2342 no .
C13 H17 3.2268 no .
C14 H16 3.2007 no .
C15 H13 3.2242 no .
C15 H17 3.2400 no .
C16 H14 3.2032 no .
C17 H3 2.9340 no .
C17 H7A 3.3274 no .
C17 H9C 3.3989 no .
C17 H13 3.2236 no .
C17 H15 3.2482 no .
C18 H9A 3.5078 no .
C18 H13 3.2541 no .
C18 H20 2.5686 no .
C19 H9A 3.2984 no .
C19 H13 2.5787 no .
C20 H13 3.0157 no .
C20 H18A 3.1410 no .
C20 H18B 3.0642 no .
C20 H18C 2.4842 no .
C20 H22A 3.1810 no .
C20 H22B 3.1799 no .
C20 H22C 2.5981 no .
C21 H13 3.3602 no .
C22 H20 2.6795 no .
C23 H25 2.5930 no .
C24 H4 3.5847 no .
C25 H23A 3.1453 no .
C25 H23B 3.0979 no .
C25 H23C 2.5131 no .
C25 H27A 3.2743 no .
C25 H27B 2.6165 no .
C25 H27C 3.0271 no .
C27 H25 2.6628 no .
C28 H31 3.3773 no .
C28 H33 3.1241 no .
C28 H36A 2.7138 no .
C28 H36B 2.7299 no .
C28 H36C 3.3815 no .
C28 H37A 3.3729 no .
C28 H37B 2.7107 no .
C28 H37C 2.7335 no .
C28 H44 3.4197 no .
C29 H28A 3.3712 no .
C29 H28B 2.7494 no .
C29 H31 3.3042 no .
C29 H33 3.2415 no .
C29 H36A 3.4267 no .
C29 H36B 2.8128 no .
C29 H36C 2.7878 no .
C29 H40 2.7248 no .
C29 H44 2.5914 no .
C30 H28B 3.2315 no .
C30 H32 3.2278 no .
C30 H38B 3.1870 no .
C30 H44 2.8788 no .
C31 H28A 3.1340 no .
C31 H28B 3.1594 no .
C31 H33 3.3042 no .
C31 H37A 2.7098 no .
C31 H37B 3.3571 no .
C31 H37C 2.6681 no .
C31 H38A 3.3698 no .
C31 H38B 2.6704 no .
C32 H28A 3.2159 no .
C32 H30 3.2090 no .
C32 H37A 3.4130 no .
C32 H37C 2.6828 no .
C33 H28A 2.7384 no .
C33 H28B 3.3505 no .
C33 H31 3.2574 no .
C33 H36A 2.8004 no .
C33 H36B 3.3976 no .
C33 H36C 2.7477 no .
C33 H37C 3.2093 no .
C34 H30 3.3317 no .
C34 H31 3.5976 no .
C34 H32 3.3393 no .
C34 H37C 3.5913 no .
C34 H40 3.5114 no .
C34 H44 3.4934 no .
C35 H30 3.1088 no .
C35 H32 3.1263 no .
C35 H38A 2.6411 no .
C35 H38B 2.6408 no .
C35 H38C 3.2453 no .
C36 H28A 2.7108 no .
C36 H28B 2.7171 no .
C36 H33 2.7427 no .
C36 H40 3.3156 no .
C37 H28A 2.4686 no .
C37 H28B 3.1537 no .
C37 H31 2.7209 no .
C37 H32 3.1993 no .
C37 H38A 2.5864 no .
C37 H38B 3.2351 no .
C38 H30 3.4805 no .
C38 H31 2.7844 no .
C38 H37A 2.6251 no .
C38 H37B 3.1985 no .
C39 H28B 3.3257 no .
C39 H30 2.6907 no .
C39 H36B 2.8250 no .
C39 H36C 3.0916 no .
C39 H41 3.2604 no .
C39 H43 3.2641 no .
C40 H36B 3.1840 no .
C40 H36C 3.0860 no .
C40 H42 3.2403 no .
C40 H44 3.2151 no .
C41 H43 3.2004 no .
C42 H40 3.2266 no .
C42 H44 3.2557 no .
C43 H41 3.2036 no .
C44 H28B 3.3036 no .
C44 H30 2.9418 no .
C44 H36B 3.4207 no .
C44 H40 3.2115 no .
C44 H42 3.2645 no .
C45 H36C 3.5059 no .
C45 H40 3.2920 no .
C45 H47 2.5681 no .
C46 H36C 3.2916 no .
C46 H40 2.5664 no .
C47 H40 3.0165 no .
C47 H45A 3.1144 no .
C47 H45B 3.0858 no .
C47 H45C 2.4896 no .
C47 H49A 3.1304 no .
C47 H49B 3.1293 no .
C47 H49C 2.5310 no .
C48 H40 3.3215 no .
C49 H47 2.6223 no .
C50 H52 2.5958 no .
C52 H50A 3.1301 no .
C52 H50B 3.1207 no .
C52 H50C 2.5412 no .
C52 H54A 3.1351 no .
C52 H54B 3.1267 no .
C52 H54C 2.5383 no .
C54 H52 2.6215 no .
H3 H4 2.4252 no .
H3 H11B 2.9231 no .
H3 H17 2.6886 no .
H4 H5 2.4431 no .
H4 H10A 2.5861 no .
H4 H10C 2.9734 no .
H4 H11A 3.0565 no .
H4 H11B 2.1999 no .
H5 H6 2.3819 no .
H5 H10A 3.4721 no .
H5 H10C 2.6592 no .
H6 H7B 3.0629 no .
H6 H9A 2.7483 no .
H6 H9B 2.7364 no .
H6 H10C 3.5775 no .
H7A H9B 2.9136 no .
H7A H9C 2.5484 no .
H7A H10B 3.0936 no .
H7A H10C 3.5370 no .
H7A H17 2.9151 no .
H7B H9A 3.5691 no .
H7B H9B 2.4717 no .
H7B H9C 3.0354 no .
H7B H10A 3.4323 no .
H7B H10B 2.4361 no .
H7B H10C 2.4656 no .
H9A H13 2.7942 no .
H9A H18B 3.0718 no .
H9C H13 3.2538 no .
H10A H11A 2.0452 no .
H10A H11B 2.8177 no .
H10A H11C 3.5039 no .
H10B H11A 2.7309 no .
H10C H11A 3.4677 no .
H13 H14 2.3146 no .
H13 H18B 2.8918 no .
H14 H15 2.3066 no .
H15 H16 2.3135 no .
H16 H17 2.3197 no .
H18A H20 3.2632 no .
H18B H20 3.2044 no .
H18C H20 2.2040 no .
H20 H22A 3.3548 no .
H20 H22B 3.3254 no .
H20 H22C 2.3566 no .
H23A H25 3.2768 no .
H23B H25 3.2379 no .
H23C H25 2.2394 no .
H25 H27A 3.4677 no .
H25 H27B 2.3812 no .
H25 H27C 3.1400 no .
H28A H33 3.0764 no .
H28A H36A 2.5180 no .
H28A H36B 3.0010 no .
H28A H37A 3.4296 no .
H28A H37B 2.4367 no .
H28A H37C 2.4662 no .
H28B H36A 2.9864 no .
H28B H36B 2.5423 no .
H28B H37B 3.1249 no .
H28B H37C 3.5456 no .
H28B H44 2.8739 no .
H30 H31 2.4324 no .
H30 H38B 2.9567 no .
H30 H44 2.7020 no .
H31 H32 2.4265 no .
H31 H37A 2.5515 no .
H31 H37C 2.9555 no .
H31 H38A 3.0668 no .
H31 H38B 2.2090 no .
H32 H33 2.3906 no .
H32 H37A 3.4239 no .
H32 H37C 2.6309 no .
H33 H36A 2.6888 no .
H33 H36C 2.7969 no .
H33 H37C 3.5193 no .
H36B H40 3.3212 no .
H36C H40 2.7492 no .
H36C H45B 3.0378 no .
H37A H38A 2.0855 no .
H37A H38B 2.8239 no .
H37A H38C 3.5332 no .
H37B H38A 2.7581 no .
H37C H38A 3.5075 no .
H40 H41 2.3216 no .
H40 H45B 2.9602 no .
H41 H42 2.3087 no .
H42 H43 2.3137 no .
H43 H44 2.3432 no .
H45A H47 3.2299 no .
H45B H47 3.2376 no .
H45C H47 2.2116 no .
H47 H49A 3.3039 no .
H47 H49B 3.2670 no .
H47 H49C 2.2803 no .
H50A H52 3.2532 no .
H50B H52 3.2658 no .
H50C H52 2.2640 no .
H52 H54A 3.3328 no .
H52 H54B 3.2327 no .
H52 H54C 2.2918 no .
O1 H27C 3.2413 no 2_656
O1 H49A 3.3725 no .
O2 H50A 3.5272 no 2_646
O2 H50B 3.4826 no 2_646
O3 H38C 2.6766 no 1_455
O4 H54A 3.1971 no 2_647
O5 H14 3.5251 no 2_546
O5 H50A 2.8247 no 2_646
O5 H50B 3.4171 no 2_646
O6 H22A 3.3105 no 1_655
O6 H54A 3.4537 no 2_747
O7 H23A 3.4388 no 2_657
O7 H23B 3.4813 no 2_657
O7 H23C 3.5776 no 2_657
O8 H11C 2.6333 no .
O9 H27A 3.5960 no 2_656
O9 H27C 3.4828 no 2_656
O10 H23A 2.7171 no 2_657
O10 H23B 3.4140 no 2_657
O10 H41 3.5075 no 2_657
C3 H38C 3.5785 no 1_455
C3 H54A 3.4196 no 2_647
C5 H7A 3.5493 no 2_646
C6 H50A 3.5279 no 2_646
C7 H23B 3.4381 no 2_656
C9 H42 3.0949 no 2_656
C9 H43 3.5703 no 2_656
C10 H9C 3.4262 no 2_646
C10 H22C 2.9456 no 1_655
C10 H25 3.5262 no 2_656
C11 H27C 3.3148 no 2_656
C11 H30 3.5521 no .
C11 H49A 3.2515 no .
C12 H38A 3.4944 no 1_455
C12 H38C 3.2794 no 1_455
C13 H38C 3.4017 no 1_455
C14 H20 3.3114 no 2_556
C14 H22B 3.5573 no 2_556
C14 H22C 3.4372 no 2_556
C14 H27A 3.2219 no 2_556
C14 H27B 3.5554 no 2_556
C14 H38B 3.4097 no 1_455
C15 H10C 3.1872 no 2_656
C15 H20 3.3031 no 2_556
C15 H36A 3.3014 no 2_657
C15 H36C 3.4477 no 2_657
C15 H38B 3.4901 no 1_455
C16 H10C 3.1657 no 2_656
C16 H36C 3.4764 no 2_657
C16 H38A 3.2115 no 1_455
C16 H45B 3.2826 no 2_657
C16 H49B 3.4722 no .
C17 H10C 3.5435 no 2_656
C17 H38A 3.1586 no 1_455
C17 H38C 3.5909 no 1_455
C17 H49A 3.1812 no .
C17 H49B 3.5536 no .
C18 H33 3.1833 no 1_454
C18 H36A 3.4898 no 1_454
C18 H43 3.2704 no 2_656
C18 H50B 3.2747 no 2_646
C19 H50B 3.4848 no 2_646
C20 H14 2.9847 no 2_546
C20 H15 3.4313 no 2_546
C20 H25 3.1238 no 2_556
C20 H27B 3.2934 no 2_556
C21 H14 3.0973 no 2_546
C21 H27B 3.1915 no 2_556
C21 H38C 3.2062 no 1_455
C22 H10A 3.4310 no 1_455
C22 H10B 3.4705 no 1_455
C22 H11A 3.5945 no 1_455
C22 H14 3.2174 no 2_546
C22 H27B 3.0152 no 2_556
C22 H38C 3.3920 no 1_455
C22 H43 3.4934 no 1_455
C22 H44 3.1306 no 1_455
C23 H7B 3.0769 no 2_646
C23 H18C 3.4322 no 2_546
C23 H33 3.3177 no 2_647
C23 H45A 3.0389 no 2_647
C23 H54A 3.4609 no 2_647
C24 H7A 3.5228 no 2_646
C24 H7B 3.2096 no 2_646
C25 H7A 3.5840 no 2_646
C25 H7B 3.4196 no 2_646
C25 H10B 3.0723 no 2_646
C25 H20 3.4338 no 2_546
C26 H14 3.2999 no 2_546
C26 H50A 3.5073 no 2_646
C27 H14 3.1935 no 2_546
C27 H22A 3.4283 no 2_546
C27 H30 3.1421 no 2_646
C27 H38B 3.3136 no 2_646
C27 H50A 3.4325 no 2_646
C28 H50B 3.4554 no 2_747
C30 H11C 3.5682 no .
C30 H27C 3.4662 no 2_656
C31 H36B 3.5914 no 2_757
C32 H28B 3.5432 no 2_757
C33 H18A 3.5920 no 1_656
C33 H18C 3.5647 no 1_656
C33 H23A 3.5415 no 2_657
C36 H15 3.1273 no 2_647
C36 H37A 3.5920 no 2_747
C37 H36B 3.4224 no 2_757
C37 H49C 2.9722 no 1_655
C37 H52 3.5686 no 2_747
C38 H3 3.5695 no 1_655
C38 H22A 3.2186 no 1_655
C38 H54A 3.5392 no 2_747
C39 H11A 3.4338 no .
C39 H11C 3.2728 no .
C40 H11B 3.5408 no .
C40 H11C 3.3749 no .
C41 H11B 3.3561 no .
C41 H47 3.2896 no 2_647
C41 H49B 3.5176 no 2_647
C41 H49C 3.4035 no 2_647
C41 H54B 2.9207 no 2_647
C42 H9A 3.4134 no 2_646
C42 H9B 3.2999 no 2_646
C42 H11A 3.5860 no .
C42 H11B 3.4611 no .
C42 H37C 3.2177 no 2_747
C42 H47 3.2732 no 2_647
C42 H54B 3.5851 no 2_647
C43 H9A 3.4480 no 2_646
C43 H11A 3.1996 no .
C43 H18B 3.3435 no 2_646
C43 H22B 3.4748 no 1_655
C43 H37C 3.1314 no 2_747
C44 H11A 3.1316 no .
C44 H22A 3.1866 no 1_655
C44 H22B 3.5278 no 1_655
C44 H37C 3.5143 no 2_747
C45 H6 3.2404 no 1_556
C45 H9B 3.5122 no 1_556
C45 H16 3.2483 no 2_647
C45 H23B 3.2085 no 2_657
C45 H50C 3.5848 no 2_647
C45 H52 3.5925 no 2_647
C46 H23B 3.4792 no 2_657
C47 H41 2.9922 no 2_657
C47 H42 3.4219 no 2_657
C47 H52 3.1306 no 2_647
C47 H54C 3.4061 no 2_647
C48 H11C 3.1994 no .
C48 H41 3.1072 no 2_657
C48 H54C 3.3049 no 2_647
C49 H11C 3.4030 no .
C49 H16 3.4740 no .
C49 H17 3.1571 no .
C49 H37A 3.4585 no 1_455
C49 H37B 3.4826 no 1_455
C49 H38A 3.5423 no 1_455
C49 H41 3.2010 no 2_657
C49 H54C 2.9526 no 2_647
C50 H6 3.2758 no 2_656
C50 H18A 3.1290 no 2_656
C50 H27A 3.5944 no 2_656
C50 H28A 3.0679 no 2_757
C50 H45C 3.3925 no 2_657
C51 H28A 3.1712 no 2_757
C51 H28B 3.4940 no 2_757
C52 H28A 3.4324 no 2_757
C52 H28B 3.5981 no 2_757
C52 H37B 3.0990 no 2_757
C52 H47 3.4856 no 2_657
C53 H23A 3.4373 no 2_657
C53 H41 3.2605 no 2_657
C54 H3 3.1413 no 2_657
C54 H11B 3.3483 no 2_657
C54 H23A 3.3672 no 2_657
C54 H41 3.1575 no 2_657
C54 H49A 3.4358 no 2_657
H3 C38 3.5695 no 1_455
H3 C54 3.1413 no 2_647
H3 H38A 3.2800 no 1_455
H3 H38C 2.9612 no 1_455
H3 H49A 3.1810 no .
H3 H54A 2.5548 no 2_647
H3 H54B 3.2276 no 2_647
H3 H54C 3.1560 no 2_647
H4 H9B 3.4141 no 2_646
H4 H9C 2.9450 no 2_646
H4 H54B 3.3817 no 2_647
H5 H7A 2.6684 no 2_646
H5 H9C 3.2146 no 2_646
H5 H17 3.4791 no 2_646
H6 C45 3.2404 no 1_554
H6 C50 3.2758 no 2_646
H6 H45A 3.0740 no 1_554
H6 H45B 3.4322 no 1_554
H6 H45C 2.7197 no 1_554
H6 H50A 2.7550 no 2_646
H6 H50C 2.9259 no 2_646
H7A C5 3.5493 no 2_656
H7A C24 3.5228 no 2_656
H7A C25 3.5840 no 2_656
H7A H5 2.6684 no 2_656
H7A H23B 3.5620 no 2_656
H7B C23 3.0769 no 2_656
H7B C24 3.2096 no 2_656
H7B C25 3.4196 no 2_656
H7B H23B 2.5457 no 2_656
H7B H23C 3.1122 no 2_656
H7B H25 3.4480 no 2_656
H7B H45A 2.9401 no 1_554
H9A C42 3.4134 no 2_656
H9A C43 3.4480 no 2_656
H9A H42 2.8201 no 2_656
H9A H43 2.8686 no 2_656
H9B C42 3.2999 no 2_656
H9B C45 3.5122 no 1_554
H9B H4 3.4141 no 2_656
H9B H23B 2.9975 no 2_656
H9B H42 2.5576 no 2_656
H9B H45A 2.9723 no 1_554
H9B H45C 3.1671 no 1_554
H9C C10 3.4262 no 2_656
H9C H4 2.9450 no 2_656
H9C H5 3.2146 no 2_656
H9C H10A 2.7626 no 2_656
H9C H10C 3.2713 no 2_656
H9C H42 3.5061 no 2_656
H10A C22 3.4310 no 1_655
H10A H9C 2.7626 no 2_646
H10A H22C 2.5423 no 1_655
H10B C22 3.4705 no 1_655
H10B C25 3.0723 no 2_656
H10B H20 3.0738 no 1_655
H10B H22C 2.5023 no 1_655
H10B H23C 3.3702 no 2_656
H10B H25 2.5632 no 2_656
H10B H27B 3.3697 no 2_656
H10B H27C 3.4474 no 2_656
H10C C15 3.1872 no 2_646
H10C C16 3.1657 no 2_646
H10C C17 3.5435 no 2_646
H10C H9C 3.2713 no 2_646
H10C H15 3.4226 no 2_646
H10C H16 3.4217 no 2_646
H10C H22C 3.4687 no 1_655
H11A C22 3.5945 no 1_655
H11A C39 3.4338 no .
H11A C42 3.5860 no .
H11A C43 3.1996 no .
H11A C44 3.1316 no .
H11A H22A 3.4118 no 1_655
H11A H22C 2.9909 no 1_655
H11A H27C 3.0919 no 2_656
H11A H30 3.2396 no .
H11A H43 3.4993 no .
H11A H44 3.4203 no .
H11B C40 3.5408 no .
H11B C41 3.3561 no .
H11B C42 3.4611 no .
H11B C54 3.3483 no 2_647
H11B H49A 3.1859 no .
H11B H54A 3.5635 no 2_647
H11B H54B 2.6928 no 2_647
H11B H54C 3.3097 no 2_647
H11C O8 2.6333 no .
H11C C30 3.5682 no .
H11C C39 3.2728 no .
H11C C40 3.3749 no .
H11C C48 3.1994 no .
H11C C49 3.4030 no .
H11C H27C 3.0909 no 2_656
H11C H30 2.9642 no .
H11C H49A 2.7667 no .
H13 H22B 3.5416 no 2_556
H13 H27B 3.5036 no 2_556
H14 O5 3.5251 no 2_556
H14 C20 2.9847 no 2_556
H14 C21 3.0973 no 2_556
H14 C22 3.2174 no 2_556
H14 C26 3.2999 no 2_556
H14 C27 3.1935 no 2_556
H14 H20 2.8133 no 2_556
H14 H22B 2.9923 no 2_556
H14 H22C 3.0567 no 2_556
H14 H27A 2.7374 no 2_556
H14 H27B 3.1405 no 2_556
H15 C20 3.4313 no 2_556
H15 C36 3.1273 no 2_657
H15 H10C 3.4226 no 2_656
H15 H18C 3.1890 no 2_556
H15 H20 2.7860 no 2_556
H15 H23C 3.5568 no 1_565
H15 H36A 2.5695 no 2_657
H15 H36B 3.5446 no 2_657
H15 H36C 2.8680 no 2_657
H16 C45 3.2483 no 2_657
H16 C49 3.4740 no .
H16 H10C 3.4217 no 2_656
H16 H36C 2.8991 no 2_657
H16 H38A 3.4834 no 1_455
H16 H45A 3.3161 no 2_657
H16 H45B 2.3879 no 2_657
H16 H49A 3.4405 no .
H16 H49B 2.8448 no .
H17 C49 3.1571 no .
H17 H5 3.4791 no 2_656
H17 H38A 3.4267 no 1_455
H17 H49A 2.4848 no .
H17 H49B 3.0204 no .
H17 H49C 3.5846 no .
H18A C33 3.5920 no 1_454
H18A C50 3.1290 no 2_646
H18A H28A 2.9446 no 1_454
H18A H33 3.0057 no 1_454
H18A H36A 2.9846 no 1_454
H18A H43 3.2852 no 2_656
H18A H50A 3.5842 no 2_646
H18A H50B 2.4234 no 2_646
H18A H50C 3.0225 no 2_646
H18B C43 3.3435 no 2_656
H18B H22B 3.0434 no 2_556
H18B H33 3.3876 no 1_454
H18B H43 2.4419 no 2_656
H18C C23 3.4322 no 2_556
H18C C33 3.5647 no 1_454
H18C H15 3.1890 no 2_546
H18C H23A 3.4821 no 2_556
H18C H23C 2.6725 no 2_556
H18C H25 2.9700 no 2_556
H18C H33 2.6706 no 1_454
H18C H36A 3.1154 no 1_454
H20 C14 3.3114 no 2_546
H20 C15 3.3031 no 2_546
H20 C25 3.4338 no 2_556
H20 H10B 3.0738 no 1_455
H20 H14 2.8133 no 2_546
H20 H15 2.7860 no 2_546
H20 H23C 3.3507 no 2_556
H20 H25 2.4944 no 2_556
H20 H27B 3.1875 no 2_556
H22A O6 3.3105 no 1_455
H22A C27 3.4283 no 2_556
H22A C38 3.2186 no 1_455
H22A C44 3.1866 no 1_455
H22A H11A 3.4118 no 1_455
H22A H27B 2.6686 no 2_556
H22A H27C 3.3940 no 2_556
H22A H30 3.1610 no 1_455
H22A H38B 3.1747 no 1_455
H22A H38C 2.7437 no 1_455
H22A H43 3.4953 no 1_455
H22A H44 2.4820 no 1_455
H22B C14 3.5573 no 2_546
H22B C43 3.4748 no 1_455
H22B C44 3.5278 no 1_455
H22B H13 3.5416 no 2_546
H22B H14 2.9923 no 2_546
H22B H18B 3.0434 no 2_546
H22B H43 2.8644 no 1_455
H22B H44 2.9861 no 1_455
H22C C10 2.9456 no 1_455
H22C C14 3.4372 no 2_546
H22C H10A 2.5423 no 1_455
H22C H10B 2.5023 no 1_455
H22C H10C 3.4687 no 1_455
H22C H11A 2.9909 no 1_455
H22C H14 3.0567 no 2_546
H22C H25 3.4251 no 2_556
H22C H27B 2.8280 no 2_556
H22C H27C 3.5486 no 2_556
H22C H44 3.5247 no 1_455
H23A O7 3.4388 no 2_647
H23A O10 2.7171 no 2_647
H23A C33 3.5415 no 2_647
H23A C53 3.4373 no 2_647
H23A C54 3.3672 no 2_647
H23A H18C 3.4821 no 2_546
H23A H33 2.7943 no 2_647
H23A H45A 3.4627 no 2_647
H23A H54A 2.7883 no 2_647
H23A H54B 3.4592 no 2_647
H23B O7 3.4813 no 2_647
H23B O10 3.4140 no 2_647
H23B C7 3.4381 no 2_646
H23B C45 3.2085 no 2_647
H23B C46 3.4792 no 2_647
H23B H7A 3.5620 no 2_646
H23B H7B 2.5457 no 2_646
H23B H9B 2.9975 no 2_646
H23B H45A 2.3379 no 2_647
H23B H54A 3.5081 no 2_647
H23B H54B 3.5455 no 2_647
H23C O7 3.5776 no 2_647
H23C H7B 3.1122 no 2_646
H23C H10B 3.3702 no 2_646
H23C H15 3.5568 no 1_545
H23C H18C 2.6725 no 2_546
H23C H20 3.3507 no 2_546
H23C H33 2.9556 no 2_647
H23C H45A 2.9518 no 2_647
H25 C10 3.5262 no 2_646
H25 C20 3.1238 no 2_546
H25 H7B 3.4480 no 2_646
H25 H10B 2.5632 no 2_646
H25 H18C 2.9700 no 2_546
H25 H20 2.4944 no 2_546
H25 H22C 3.4251 no 2_546
H27A O9 3.5960 no 2_646
H27A C14 3.2219 no 2_546
H27A C50 3.5944 no 2_646
H27A H14 2.7374 no 2_546
H27A H30 3.1126 no 2_646
H27A H31 3.2560 no 2_646
H27A H38B 2.7904 no 2_646
H27A H50A 3.1812 no 2_646
H27A H50B 3.1969 no 2_646
H27B C14 3.5554 no 2_546
H27B C20 3.2934 no 2_546
H27B C21 3.1915 no 2_546
H27B C22 3.0152 no 2_546
H27B H10B 3.3697 no 2_646
H27B H13 3.5036 no 2_546
H27B H14 3.1405 no 2_546
H27B H20 3.1875 no 2_546
H27B H22A 2.6686 no 2_546
H27B H22C 2.8280 no 2_546
H27B H30 3.2944 no 2_646
H27B H38B 3.0707 no 2_646
H27C O1 3.2413 no 2_646
H27C O9 3.4828 no 2_646
H27C C11 3.3148 no 2_646
H27C C30 3.4662 no 2_646
H27C H10B 3.4474 no 2_646
H27C H11A 3.0919 no 2_646
H27C H11C 3.0909 no 2_646
H27C H22A 3.3940 no 2_546
H27C H22C 3.5486 no 2_546
H27C H30 2.5426 no 2_646
H27C H50A 3.1444 no 2_646
H28A C50 3.0679 no 2_747
H28A C51 3.1712 no 2_747
H28A C52 3.4324 no 2_747
H28A H18A 2.9446 no 1_656
H28A H50B 2.5530 no 2_747
H28A H50C 3.1106 no 2_747
H28A H52 3.4914 no 2_747
H28B C32 3.5432 no 2_747
H28B C51 3.4940 no 2_747
H28B C52 3.5981 no 2_747
H28B H32 2.6657 no 2_747
H28B H50B 3.5925 no 2_747
H30 C11 3.5521 no .
H30 C27 3.1421 no 2_656
H30 H11A 3.2396 no .
H30 H11C 2.9642 no .
H30 H22A 3.1610 no 1_655
H30 H27A 3.1126 no 2_656
H30 H27B 3.2944 no 2_656
H30 H27C 2.5426 no 2_656
H31 H27A 3.2560 no 2_656
H31 H36A 3.4593 no 2_757
H31 H36B 2.8777 no 2_757
H32 H28B 2.6657 no 2_757
H32 H36B 3.2288 no 2_757
H32 H44 3.4450 no 2_757
H33 C18 3.1833 no 1_656
H33 C23 3.3177 no 2_657
H33 H18A 3.0057 no 1_656
H33 H18B 3.3876 no 1_656
H33 H18C 2.6706 no 1_656
H33 H23A 2.7943 no 2_657
H33 H23C 2.9556 no 2_657
H36A C15 3.3014 no 2_647
H36A C18 3.4898 no 1_656
H36A H15 2.5695 no 2_647
H36A H18A 2.9846 no 1_656
H36A H18C 3.1154 no 1_656
H36A H31 3.4593 no 2_747
H36A H50B 3.0950 no 2_747
H36B C31 3.5914 no 2_747
H36B C37 3.4224 no 2_747
H36B H15 3.5446 no 2_647
H36B H31 2.8777 no 2_747
H36B H32 3.2288 no 2_747
H36B H37A 2.7229 no 2_747
H36B H37C 3.3161 no 2_747
H36C C15 3.4477 no 2_647
H36C C16 3.4764 no 2_647
H36C H15 2.8680 no 2_647
H36C H16 2.8991 no 2_647
H37A C36 3.5920 no 2_757
H37A C49 3.4585 no 1_655
H37A H36B 2.7229 no 2_757
H37A H49C 2.5747 no 1_655
H37B C49 3.4826 no 1_655
H37B C52 3.0990 no 2_747
H37B H47 3.0486 no 1_655
H37B H49C 2.5141 no 1_655
H37B H50C 3.3148 no 2_747
H37B H52 2.6044 no 2_747
H37B H54C 3.0809 no 2_747
H37C C42 3.2177 no 2_757
H37C C43 3.1314 no 2_757
H37C C44 3.5143 no 2_757
H37C H36B 3.3161 no 2_757
H37C H42 3.4632 no 2_757
H37C H43 3.3517 no 2_757
H37C H49C 3.5162 no 1_655
H38A C12 3.4944 no 1_655
H38A C16 3.2115 no 1_655
H38A C17 3.1586 no 1_655
H38A C49 3.5423 no 1_655
H38A H3 3.2800 no 1_655
H38A H16 3.4834 no 1_655
H38A H17 3.4267 no 1_655
H38A H49A 3.3361 no 1_655
H38A H49C 2.9658 no 1_655
H38A H54A 3.3937 no 2_747
H38A H54C 3.3804 no 2_747
H38B C14 3.4097 no 1_655
H38B C15 3.4901 no 1_655
H38B C27 3.3136 no 2_656
H38B H22A 3.1747 no 1_655
H38B H27A 2.7904 no 2_656
H38B H27B 3.0707 no 2_656
H38C O3 2.6766 no 1_655
H38C C3 3.5785 no 1_655
H38C C12 3.2794 no 1_655
H38C C13 3.4017 no 1_655
H38C C17 3.5909 no 1_655
H38C C21 3.2062 no 1_655
H38C C22 3.3920 no 1_655
H38C H3 2.9612 no 1_655
H38C H22A 2.7437 no 1_655
H38C H54A 3.2217 no 2_747
H40 H49B 3.5368 no 2_647
H41 O10 3.5075 no 2_647
H41 C47 2.9922 no 2_647
H41 C48 3.1072 no 2_647
H41 C49 3.2010 no 2_647
H41 C53 3.2605 no 2_647
H41 C54 3.1575 no 2_647
H41 H47 2.8097 no 2_647
H41 H49B 2.9612 no 2_647
H41 H49C 3.0388 no 2_647
H41 H54B 2.4373 no 2_647
H41 H54C 3.4753 no 2_647
H42 C9 3.0949 no 2_646
H42 C47 3.4219 no 2_647
H42 H9A 2.8201 no 2_646
H42 H9B 2.5576 no 2_646
H42 H9C 3.5061 no 2_646
H42 H37C 3.4632 no 2_747
H42 H45C 3.1970 no 2_647
H42 H47 2.7707 no 2_647
H43 C9 3.5703 no 2_646
H43 C18 3.2704 no 2_646
H43 C22 3.4934 no 1_655
H43 H9A 2.8686 no 2_646
H43 H11A 3.4993 no .
H43 H18A 3.2852 no 2_646
H43 H18B 2.4419 no 2_646
H43 H22A 3.4953 no 1_655
H43 H22B 2.8644 no 1_655
H43 H37C 3.3517 no 2_747
H44 C22 3.1306 no 1_655
H44 H11A 3.4203 no .
H44 H22A 2.4820 no 1_655
H44 H22B 2.9861 no 1_655
H44 H22C 3.5247 no 1_655
H44 H32 3.4450 no 2_747
H45A C23 3.0389 no 2_657
H45A H6 3.0740 no 1_556
H45A H7B 2.9401 no 1_556
H45A H9B 2.9723 no 1_556
H45A H16 3.3161 no 2_647
H45A H23A 3.4627 no 2_657
H45A H23B 2.3379 no 2_657
H45A H23C 2.9518 no 2_657
H45B C16 3.2826 no 2_647
H45B H6 3.4322 no 1_556
H45B H16 2.3879 no 2_647
H45B H49B 3.0776 no 2_647
H45C C50 3.3925 no 2_647
H45C H6 2.7197 no 1_556
H45C H9B 3.1671 no 1_556
H45C H42 3.1970 no 2_657
H45C H50A 3.4318 no 2_647
H45C H50C 2.6392 no 2_647
H45C H52 2.9507 no 2_647
H47 C41 3.2896 no 2_657
H47 C42 3.2732 no 2_657
H47 C52 3.4856 no 2_647
H47 H37B 3.0486 no 1_455
H47 H41 2.8097 no 2_657
H47 H42 2.7707 no 2_657
H47 H50C 3.3545 no 2_647
H47 H52 2.5402 no 2_647
H47 H54C 3.2247 no 2_647
H49A O1 3.3725 no .
H49A C11 3.2515 no .
H49A C17 3.1812 no .
H49A C54 3.4358 no 2_647
H49A H3 3.1810 no .
H49A H11B 3.1859 no .
H49A H11C 2.7667 no .
H49A H16 3.4405 no .
H49A H17 2.4848 no .
H49A H38A 3.3361 no 1_455
H49A H54C 2.6037 no 2_647
H49B C16 3.4722 no .
H49B C17 3.5536 no .
H49B C41 3.5176 no 2_657
H49B H16 2.8448 no .
H49B H17 3.0204 no .
H49B H40 3.5368 no 2_657
H49B H41 2.9612 no 2_657
H49B H45B 3.0776 no 2_657
H49C C37 2.9722 no 1_455
H49C C41 3.4035 no 2_657
H49C H17 3.5846 no .
H49C H37A 2.5747 no 1_455
H49C H37B 2.5141 no 1_455
H49C H37C 3.5162 no 1_455
H49C H38A 2.9658 no 1_455
H49C H41 3.0388 no 2_657
H49C H52 3.4158 no 2_647
H49C H54C 2.6710 no 2_647
H50A O2 3.5272 no 2_656
H50A O5 2.8247 no 2_656
H50A C6 3.5279 no 2_656
H50A C26 3.5073 no 2_656
H50A C27 3.4325 no 2_656
H50A H6 2.7550 no 2_656
H50A H18A 3.5842 no 2_656
H50A H27A 3.1812 no 2_656
H50A H27C 3.1444 no 2_656
H50A H45C 3.4318 no 2_657
H50B O2 3.4826 no 2_656
H50B O5 3.4171 no 2_656
H50B C18 3.2747 no 2_656
H50B C19 3.4848 no 2_656
H50B C28 3.4554 no 2_757
H50B H18A 2.4234 no 2_656
H50B H27A 3.1969 no 2_656
H50B H28A 2.5530 no 2_757
H50B H28B 3.5925 no 2_757
H50B H36A 3.0950 no 2_757
H50C C45 3.5848 no 2_657
H50C H6 2.9259 no 2_656
H50C H18A 3.0225 no 2_656
H50C H28A 3.1106 no 2_757
H50C H37B 3.3148 no 2_757
H50C H45C 2.6392 no 2_657
H50C H47 3.3545 no 2_657
H52 C37 3.5686 no 2_757
H52 C45 3.5925 no 2_657
H52 C47 3.1306 no 2_657
H52 H28A 3.4914 no 2_757
H52 H37B 2.6044 no 2_757
H52 H45C 2.9507 no 2_657
H52 H47 2.5402 no 2_657
H52 H49C 3.4158 no 2_657
H54A O4 3.1971 no 2_657
H54A O6 3.4537 no 2_757
H54A C3 3.4196 no 2_657
H54A C23 3.4609 no 2_657
H54A C38 3.5392 no 2_757
H54A H3 2.5548 no 2_657
H54A H11B 3.5635 no 2_657
H54A H23A 2.7883 no 2_657
H54A H23B 3.5081 no 2_657
H54A H38A 3.3937 no 2_757
H54A H38C 3.2217 no 2_757
H54B C41 2.9207 no 2_657
H54B C42 3.5851 no 2_657
H54B H3 3.2276 no 2_657
H54B H4 3.3817 no 2_657
H54B H11B 2.6928 no 2_657
H54B H23A 3.4592 no 2_657
H54B H23B 3.5455 no 2_657
H54B H41 2.4373 no 2_657
H54C C47 3.4061 no 2_657
H54C C48 3.3049 no 2_657
H54C C49 2.9526 no 2_657
H54C H3 3.1560 no 2_657
H54C H11B 3.3097 no 2_657
H54C H37B 3.0809 no 2_757
H54C H38A 3.3804 no 2_757
H54C H41 3.4753 no 2_657
H54C H47 3.2247 no 2_657
H54C H49A 2.6037 no 2_657
H54C H49C 2.6710 no 2_657

loop_
_geom_torsion_atom_site_label_1
_geom_torsion_atom_site_label_2
_geom_torsion_atom_site_label_3
_geom_torsion_atom_site_label_4
_geom_torsion
_geom_torsion_publ_flag
O2 Ru1 O3 C21 22.9(3) no
O3 Ru1 O2 C19 -23.4(3) no
O2 Ru1 O5 C26 -157.3(3) no
O5 Ru1 O2 C19 65.6(3) no
O2 Ru1 C2 C1 -71.06(18) no
O2 Ru1 C2 C3 178.01(18) no
O2 Ru1 C2 C12 64.0(3) no
C2 Ru1 O2 C19 -127.6(3) no
O2 Ru1 C3 C2 -2.3(3) no
O2 Ru1 C3 C4 -117.15(18) no
C3 Ru1 O2 C19 -126.2(3) no
O2 Ru1 C5 C4 124.82(19) no
O2 Ru1 C5 C6 12.3(3) no
C5 Ru1 O2 C19 159.5(3) no
O2 Ru1 C6 C1 77.9(2) no
O2 Ru1 C6 C5 -168.6(2) no
C6 Ru1 O2 C19 167.0(3) no
O3 Ru1 O4 C24 69.1(3) no
O4 Ru1 O3 C21 -145.2(4) no
O3 Ru1 O5 C26 -69.1(3) no
O5 Ru1 O3 C21 -56.9(3) no
O3 Ru1 C2 C1 -157.26(17) no
O3 Ru1 C2 C3 91.81(18) no
O3 Ru1 C2 C12 -22.2(3) no
C2 Ru1 O3 C21 105.2(3) no
O3 Ru1 C3 C2 -96.90(19) no
O3 Ru1 C3 C4 148.22(19) no
C3 Ru1 O3 C21 142.6(3) no
O3 Ru1 C5 C4 -47.5(5) no
O3 Ru1 C5 C6 -160.1(3) no
C5 Ru1 O3 C21 -164.1(4) no
O4 Ru1 O5 C26 10.5(3) no
O5 Ru1 O4 C24 -19.8(3) no
O4 Ru1 C2 C1 118.70(18) no
O4 Ru1 C2 C3 7.8(2) no
O4 Ru1 C2 C12 -106.3(3) no
C2 Ru1 O4 C24 170.0(3) no
O4 Ru1 C3 C2 -172.5(2) no
O4 Ru1 C3 C4 72.60(19) no
C3 Ru1 O4 C24 174.8(3) no
O4 Ru1 C5 C4 -66.5(2) no
O4 Ru1 C5 C6 -179.0(2) no
C5 Ru1 O4 C24 -118.1(3) no
O4 Ru1 C6 C1 -112.4(2) no
O4 Ru1 C6 C5 1.1(3) no
C6 Ru1 O4 C24 -118.8(3) no
O5 Ru1 C2 C1 -33.7(5) no
O5 Ru1 C2 C3 -144.7(3) no
O5 Ru1 C2 C12 101.3(5) no
C2 Ru1 O5 C26 165.0(3) no
O5 Ru1 C3 C2 145.6(3) no
O5 Ru1 C3 C4 30.7(5) no
C3 Ru1 O5 C26 50.7(6) no
O5 Ru1 C5 C4 -152.91(19) no
O5 Ru1 C5 C6 94.52(19) no
C5 Ru1 O5 C26 89.2(3) no
O5 Ru1 C6 C1 155.5(2) no
O5 Ru1 C6 C5 -91.04(19) no
C6 Ru1 O5 C26 126.2(3) no
C2 Ru1 C3 C2 0.00(18) no
C2 Ru1 C3 C4 -114.9(4) no
C3 Ru1 C2 C1 110.9(4) no
C3 Ru1 C2 C3 0.0(2) no
C3 Ru1 C2 C12 -114.0(4) no
C2 Ru1 C5 C4 48.5(2) no
C2 Ru1 C5 C6 -64.03(19) no
C5 Ru1 C2 C1 45.8(2) no
C5 Ru1 C2 C3 -65.1(2) no
C5 Ru1 C2 C12 -179.2(4) no
C2 Ru1 C6 C1 -9.72(18) no
C2 Ru1 C6 C5 103.7(3) no
C6 Ru1 C2 C1 9.42(18) no
C6 Ru1 C2 C3 -101.5(2) no
C6 Ru1 C2 C12 144.5(4) no
C3 Ru1 C5 C4 12.11(18) no
C3 Ru1 C5 C6 -100.5(3) no
C5 Ru1 C3 C2 102.8(3) no
C5 Ru1 C3 C4 -12.04(18) no
C3 Ru1 C6 C1 -46.6(2) no
C3 Ru1 C6 C5 66.9(2) no
C6 Ru1 C3 C2 65.71(19) no
C6 Ru1 C3 C4 -49.2(2) no
C5 Ru1 C6 C1 -113.5(4) no
C5 Ru1 C6 C5 0.0(2) no
C6 Ru1 C5 C4 112.6(4) no
C6 Ru1 C5 C6 0.0(2) no
O7 Ru2 O8 C48 21.8(3) no
O8 Ru2 O7 C46 -21.7(3) no
O7 Ru2 O10 C53 -156.8(3) no
O10 Ru2 O7 C46 67.2(3) no
O7 Ru2 C29 C30 178.27(18) no
O7 Ru2 C29 C34 -70.67(18) no
O7 Ru2 C29 C39 63.9(3) no
C29 Ru2 O7 C46 -126.0(3) no
O7 Ru2 C30 C29 -2.0(3) no
O7 Ru2 C30 C31 -116.91(18) no
C30 Ru2 O7 C46 -124.9(3) no
O7 Ru2 C32 C31 124.87(19) no
O7 Ru2 C32 C33 12.5(3) no
C32 Ru2 O7 C46 161.0(3) no
O7 Ru2 C33 C32 -168.4(2) no
O7 Ru2 C33 C34 78.4(2) no
C33 Ru2 O7 C46 168.6(3) no
O8 Ru2 O9 C51 70.0(3) no
O9 Ru2 O8 C48 -146.2(3) no
O8 Ru2 O10 C53 -67.8(3) no
O10 Ru2 O8 C48 -56.9(3) no
O8 Ru2 C29 C30 91.27(17) no
O8 Ru2 C29 C34 -157.68(16) no
O8 Ru2 C29 C39 -23.1(3) no
C29 Ru2 O8 C48 104.7(3) no
O8 Ru2 C30 C29 -97.48(18) no
O8 Ru2 C30 C31 147.59(18) no
C30 Ru2 O8 C48 142.0(3) no
O8 Ru2 C32 C31 -48.4(5) no
O8 Ru2 C32 C33 -160.8(3) no
C32 Ru2 O8 C48 -164.3(3) no
O9 Ru2 O10 C53 10.7(3) no
O10 Ru2 O9 C51 -18.8(3) no
O9 Ru2 C29 C30 8.4(2) no
O9 Ru2 C29 C34 119.48(17) no
O9 Ru2 C29 C39 -105.9(3) no
C29 Ru2 O9 C51 170.8(3) no
O9 Ru2 C30 C29 -171.9(2) no
O9 Ru2 C30 C31 73.20(19) no
C30 Ru2 O9 C51 176.0(3) no
O9 Ru2 C32 C31 -66.5(2) no
O9 Ru2 C32 C33 -178.8(2) no
C32 Ru2 O9 C51 -117.2(3) no
O9 Ru2 C33 C32 1.3(3) no
O9 Ru2 C33 C34 -111.9(2) no
C33 Ru2 O9 C51 -118.0(3) no
O10 Ru2 C29 C30 -145.3(3) no
O10 Ru2 C29 C34 -34.2(5) no
O10 Ru2 C29 C39 100.3(4) no
C29 Ru2 O10 C53 166.3(3) no
O10 Ru2 C30 C29 144.1(3) no
O10 Ru2 C30 C31 29.2(5) no
C30 Ru2 O10 C53 52.8(6) no
O10 Ru2 C32 C31 -153.98(19) no
O10 Ru2 C32 C33 93.66(19) no
C32 Ru2 O10 C53 89.6(3) no
O10 Ru2 C33 C32 -91.95(18) no
O10 Ru2 C33 C34 154.8(2) no
C33 Ru2 O10 C53 127.0(3) no
C29 Ru2 C30 C29 0.00(18) no
C29 Ru2 C30 C31 -114.9(4) no
C30 Ru2 C29 C30 0.00(19) no
C30 Ru2 C29 C34 111.1(3) no
C30 Ru2 C29 C39 -114.4(4) no
C29 Ru2 C32 C31 48.23(19) no
C29 Ru2 C32 C33 -64.13(19) no
C32 Ru2 C29 C30 -64.66(19) no
C32 Ru2 C29 C34 46.4(2) no
C32 Ru2 C29 C39 -179.0(3) no
C29 Ru2 C33 C32 103.4(3) no
C29 Ru2 C33 C34 -9.77(18) no
C33 Ru2 C29 C30 -101.5(2) no
C33 Ru2 C29 C34 9.54(17) no
C33 Ru2 C29 C39 144.1(4) no
C30 Ru2 C32 C31 11.92(18) no
C30 Ru2 C32 C33 -100.4(3) no
C32 Ru2 C30 C29 103.3(3) no
C32 Ru2 C30 C31 -11.68(18) no
C30 Ru2 C33 C32 66.63(19) no
C30 Ru2 C33 C34 -46.6(2) no
C33 Ru2 C30 C29 65.68(19) no
C33 Ru2 C30 C31 -49.2(2) no
C32 Ru2 C33 C32 -0.0(2) no
C32 Ru2 C33 C34 -113.2(4) no
C33 Ru2 C32 C31 112.4(4) no
C33 Ru2 C32 C33 -0.0(2) no
C11 O1 C8 C4 66.8(6) no
C11 O1 C8 C7 -178.1(5) no
C11 O1 C8 C10 -57.2(6) no
Ru1 O2 C19 C18 -169.8(3) no
Ru1 O2 C19 C20 17.1(7) no
Ru1 O3 C21 C20 -13.8(9) no
Ru1 O3 C21 C22 166.3(3) no
Ru1 O4 C24 C23 -166.8(3) no
Ru1 O4 C24 C25 18.5(7) no
Ru1 O5 C26 C25 1.1(8) no
Ru1 O5 C26 C27 -179.9(3) no
C38 O6 C35 C28 -178.1(4) no
C38 O6 C35 C31 65.9(5) no
C38 O6 C35 C37 -56.7(6) no
Ru2 O7 C46 C45 -168.9(2) no
Ru2 O7 C46 C47 13.9(6) no
Ru2 O8 C48 C47 -12.8(7) no
Ru2 O8 C48 C49 166.8(3) no
Ru2 O9 C51 C50 -165.4(2) no
Ru2 O9 C51 C52 16.2(7) no
Ru2 O10 C53 C52 1.5(7) no
Ru2 O10 C53 C54 -178.8(3) no
C2 C1 C6 Ru1 12.8(4) no
C2 C1 C6 C5 -61.3(5) no
C6 C1 C2 Ru1 -12.3(3) no
C6 C1 C2 C3 56.8(4) no
C6 C1 C2 C12 -149.9(4) no
C2 C1 C7 C8 53.3(5) no
C7 C1 C2 Ru1 -125.7(3) no
C7 C1 C2 C3 -56.6(5) no
C7 C1 C2 C12 96.7(5) no
C9 C1 C2 Ru1 110.4(4) no
C9 C1 C2 C3 179.5(4) no
C9 C1 C2 C12 -27.3(6) no
C6 C1 C7 C8 -53.9(5) no
C7 C1 C6 Ru1 126.3(4) no
C7 C1 C6 C5 52.2(5) no
C9 C1 C6 Ru1 -109.8(4) no
C9 C1 C6 C5 176.1(4) no
C9 C1 C7 C8 179.6(4) no
Ru1 C2 C3 Ru1 0.0 no
Ru1 C2 C3 C4 89.0(3) no
Ru1 C2 C12 C13 -40.9(6) no
Ru1 C2 C12 C17 140.4(3) no
C1 C2 C3 Ru1 -87.2(3) no
C1 C2 C3 C4 1.9(5) no
C1 C2 C12 C13 83.5(6) no
C1 C2 C12 C17 -95.2(5) no
C3 C2 C12 C13 -125.9(5) no
C3 C2 C12 C17 55.4(6) no
C12 C2 C3 Ru1 119.5(4) no
C12 C2 C3 C4 -151.4(4) no
Ru1 C3 C4 C5 16.1(3) no
Ru1 C3 C4 C8 132.9(3) no
C2 C3 C4 C5 -59.7(5) no
C2 C3 C4 C8 57.1(5) no
C3 C4 C5 Ru1 -15.9(4) no
C3 C4 C5 C6 56.0(5) no
C3 C4 C8 O1 57.7(5) no
C3 C4 C8 C7 -56.3(5) no
C3 C4 C8 C10 -178.2(4) no
C5 C4 C8 O1 168.1(4) no
C5 C4 C8 C7 54.1(5) no
C5 C4 C8 C10 -67.8(5) no
C8 C4 C5 Ru1 -132.3(3) no
C8 C4 C5 C6 -60.3(5) no
Ru1 C5 C6 Ru1 0.0 no
Ru1 C5 C6 C1 91.4(3) no
C4 C5 C6 Ru1 -87.6(4) no
C4 C5 C6 C1 3.8(6) no
C1 C7 C8 O1 -115.1(4) no
C1 C7 C8 C4 2.1(5) no
C1 C7 C8 C10 124.0(4) no
C2 C12 C13 C14 -179.2(4) no
C2 C12 C17 C16 179.6(4) no
C13 C12 C17 C16 0.8(8) no
C17 C12 C13 C14 -0.5(8) no
C12 C13 C14 C15 1.3(10) no
C13 C14 C15 C16 -2.4(10) no
C14 C15 C16 C17 2.7(10) no
C15 C16 C17 C12 -1.9(10) no
O2 C19 C20 C21 1.3(10) no
C18 C19 C20 C21 -171.8(5) no
C19 C20 C21 O3 -3.7(11) no
C19 C20 C21 C22 176.1(6) no
O4 C24 C25 C26 -0.6(10) no
C23 C24 C25 C26 -175.2(5) no
C24 C25 C26 O5 -10.6(10) no
C24 C25 C26 C27 170.5(5) no
C34 C28 C35 O6 -116.4(4) no
C34 C28 C35 C31 2.0(5) no
C34 C28 C35 C37 121.9(4) no
C35 C28 C34 C29 54.0(5) no
C35 C28 C34 C33 -53.7(5) no
C35 C28 C34 C36 -179.6(4) no
Ru2 C29 C30 Ru2 0.0 no
Ru2 C29 C30 C31 88.3(3) no
Ru2 C29 C34 C28 -126.1(3) no
Ru2 C29 C34 C33 -12.5(3) no
Ru2 C29 C34 C36 110.0(3) no
Ru2 C29 C39 C40 -40.0(6) no
Ru2 C29 C39 C44 141.7(3) no
C30 C29 C34 C28 -56.6(4) no
C30 C29 C34 C33 57.0(4) no
C30 C29 C34 C36 179.5(3) no
C34 C29 C30 Ru2 -87.1(3) no
C34 C29 C30 C31 1.2(5) no
C30 C29 C39 C40 -125.2(5) no
C30 C29 C39 C44 56.5(6) no
C39 C29 C30 Ru2 119.0(4) no
C39 C29 C30 C31 -152.7(4) no
C34 C29 C39 C40 83.5(5) no
C34 C29 C39 C44 -94.8(5) no
C39 C29 C34 C28 97.2(4) no
C39 C29 C34 C33 -149.2(4) no
C39 C29 C34 C36 -26.7(5) no
Ru2 C30 C31 C32 15.6(3) no
Ru2 C30 C31 C35 133.0(3) no
C29 C30 C31 C32 -59.6(5) no
C29 C30 C31 C35 57.8(5) no
C30 C31 C32 Ru2 -15.7(4) no
C30 C31 C32 C33 57.2(5) no
C30 C31 C35 O6 58.3(5) no
C30 C31 C35 C28 -56.4(5) no
C30 C31 C35 C37 -177.6(4) no
C32 C31 C35 O6 168.4(4) no
C32 C31 C35 C28 53.7(5) no
C32 C31 C35 C37 -67.5(5) no
C35 C31 C32 Ru2 -131.3(3) no
C35 C31 C32 C33 -58.4(5) no
Ru2 C32 C33 Ru2 0.0 no
Ru2 C32 C33 C34 90.8(3) no
C31 C32 C33 Ru2 -89.1(4) no
C31 C32 C33 C34 1.7(6) no
Ru2 C33 C34 C28 126.4(3) no
Ru2 C33 C34 C29 13.0(3) no
Ru2 C33 C34 C36 -109.9(3) no
C32 C33 C34 C28 53.4(5) no
C32 C33 C34 C29 -60.1(5) no
C32 C33 C34 C36 177.0(4) no
C29 C39 C40 C41 -178.9(4) no
C29 C39 C44 C43 179.6(4) no
C40 C39 C44 C43 1.1(8) no
C44 C39 C40 C41 -0.6(8) no
C39 C40 C41 C42 0.9(9) no
C40 C41 C42 C43 -1.6(9) no
C41 C42 C43 C44 2.1(10) no
C42 C43 C44 C39 -1.9(10) no
O7 C46 C47 C48 4.4(8) no
C45 C46 C47 C48 -172.8(4) no
C46 C47 C48 O8 -5.2(9) no
C46 C47 C48 C49 175.1(4) no
O9 C51 C52 C53 2.1(9) no
C50 C51 C52 C53 -176.2(5) no
C51 C52 C53 O10 -12.4(9) no
C51 C52 C53 C54 167.9(5) no

loop_
_cod_changelog_entry_id
_cod_changelog_entry_author
_cod_changelog_entry_date
_cod_changelog_entry_text
1 'Vaitkus, Antanas' 2022-05-07T05:45:00+03:00
;
 Replaced the '&#x009D;' sequences with backslash symbols ('\')
 in multiple data values.
;
